data_1518447
loop_
_publ_author_name
'San, Long K.'
'Bukovsky, Eric V.'
'Larson, Bryon W.'
'Whitaker, James B.'
'Deng, S. H. M.'
'Kopidakis, Nikos'
'Rumbles, Garry'
'Popov, Alexey A.'
'Chen, Yu-Sheng'
'Wang, Xue-Bin'
'Boltalina, Olga V.'
'Strauss, Steven H.'

_publ_section_title
;
 A faux hawk fullerene with PCBM-like properties
;
_journal_issue 3
_journal_name_full 'Chem. Sci.'
_journal_page_first 1801
_journal_paper_doi 10.1039/C4SC02970D
_journal_volume 6
_journal_year 2015
_chemical_formula_moiety '1(C67 F6)'
_chemical_formula_sum 'C67 F6'
_chemical_formula_weight 918.67
_space_group_crystal_system orthorhombic
_space_group_IT_number 61
_space_group_name_Hall '-P 2ac 2ab'
_space_group_name_H-M_alt 'P b c a'
_symmetry_space_group_name_Hall '-P 2ac 2ab'
_symmetry_space_group_name_H-M 'P b c a'
_audit_creation_date 2014-09-13
_audit_creation_method
;
Olex2 1.2
(compiled 2014.06.27 svn.r2953 for OlexSys, GUI svn.r4855)
;
_cell_angle_alpha 90
_cell_angle_beta 90
_cell_angle_gamma 90
_cell_formula_units_Z 8
_cell_length_a 9.9998(6)
_cell_length_b 20.6538(12)
_cell_length_c 31.3512(18)
_cell_measurement_reflns_used 6627
_cell_measurement_temperature 15(2)
_cell_measurement_theta_max 17.66
_cell_measurement_theta_min 2.33
_cell_volume 6475.1(7)
_computing_cell_refinement 'SAINT v8.34A (Bruker, 2013)'
_computing_data_collection 'Bruker APEX2 (Bruker, 2009)'
_computing_data_reduction 'SAINT v8.34A (Bruker, 2013)'
_computing_molecular_graphics 'Olex2 (Dolomanov et al., 2009)'
_computing_publication_material 'Olex2 (Dolomanov et al., 2009)'
_computing_structure_refinement 'XL (Sheldrick, 2008)'
_computing_structure_solution 'XS (Sheldrick, 2008)'
_diffrn_ambient_temperature 15(2)
_diffrn_measured_fraction_theta_full 0.970
_diffrn_measured_fraction_theta_max 0.965
_diffrn_measurement_device_type 'Bruker D8 goniometer'
_diffrn_measurement_method 'omega and phi scans'
_diffrn_radiation_monochromator 'diamond 1 1 1'
_diffrn_radiation_type synchrotron
_diffrn_radiation_wavelength 0.41328
_diffrn_reflns_av_R_equivalents 0.0811
_diffrn_reflns_av_unetI/netI 0.0488
_diffrn_reflns_Laue_measured_fraction_full 0.970
_diffrn_reflns_Laue_measured_fraction_max 0.965
_diffrn_reflns_limit_h_max 12
_diffrn_reflns_limit_h_min 0
_diffrn_reflns_limit_k_max 25
_diffrn_reflns_limit_k_min 0
_diffrn_reflns_limit_l_max 38
_diffrn_reflns_limit_l_min 0
_diffrn_reflns_number 9670
_diffrn_reflns_point_group_measured_fraction_full 0.970
_diffrn_reflns_point_group_measured_fraction_max 0.965
_diffrn_reflns_theta_full 14.357
_diffrn_reflns_theta_max 14.968
_diffrn_reflns_theta_min 1.147
_diffrn_source 'APS beamline 15ID-B'
_diffrn_standards_interval_count 0
_diffrn_standards_number 0
_exptl_absorpt_coefficient_mu 0.053
_exptl_absorpt_correction_T_max 0.7442
_exptl_absorpt_correction_T_min 0.6681
_exptl_absorpt_correction_type multi-scan
_exptl_absorpt_process_details
;
 TWINABS-2012/1 (Bruker,2012) was used for absorption correction.
 
For component 1:
 wR2(int) was 0.0631 before and 0.0588 after correction.
 The Ratio of minimum to maximum transmission is 0.90.
 The \l/2 correction factor is Not present

Final HKLF 4 output contains 165558 reflections, Rint = 0.0811
 (39657 with I > 3sig(I), Rint = 0.0579)
;
_exptl_crystal_colour 'clear dark brown'
_exptl_crystal_colour_lustre clear
_exptl_crystal_colour_modifier dark
_exptl_crystal_colour_primary brown
_exptl_crystal_density_diffrn 1.885
_exptl_crystal_density_method 'not measured'
_exptl_crystal_description plate
_exptl_crystal_F_000 3648
_exptl_crystal_recrystallization_method 'evaporation from CS2'
_exptl_crystal_size_max 0.10
_exptl_crystal_size_mid 0.10
_exptl_crystal_size_min 0.01
_refine_diff_density_max 0.473
_refine_diff_density_min -0.412
_refine_diff_density_rms 0.072
_refine_ls_extinction_method none
_refine_ls_goodness_of_fit_ref 1.215
_refine_ls_hydrogen_treatment undef
_refine_ls_matrix_type full
_refine_ls_number_parameters 1135
_refine_ls_number_reflns 9670
_refine_ls_number_restraints 1890
_refine_ls_restrained_S_all 1.121
_refine_ls_R_factor_all 0.0865
_refine_ls_R_factor_gt 0.0732
_refine_ls_shift/su_max 0.000
_refine_ls_shift/su_mean 0.000
_refine_ls_structure_factor_coef Fsqd
_refine_ls_weighting_details 'w=1/[\s^2^(Fo^2^)+(0.0232P)^2^+17.2506P] where P=(Fo^2^+2Fc^2^)/3'
_refine_ls_weighting_scheme calc
_refine_ls_wR_factor_gt 0.1576
_refine_ls_wR_factor_ref 0.1633
_reflns_Friedel_coverage 0.000
_reflns_number_gt 8340
_reflns_number_total 9670
_reflns_threshold_expression 'I > 2\s(I)'
_cod_data_source_file c4sc02970d2.cif
_cod_data_source_block added_by_encifer
_cod_depositor_comments 'Adding full bibliography for 1518447.cif.'
_cod_database_code 1518447
_shelxl_version_number 2014-3
_shelx_space_group_comment
;
The symmetry employed for this shelxl refinement is uniquely defined
by the following loop, which should always be used as a source of
symmetry information in preference to the above space-group names.
They are only intended as comments.
;
_olex2_refinement_description
;
1. Uiso/Uaniso restraints and constraints
Uanis(C1A) = Uanis(C1)
Uanis(F5) = Uanis(F5A)
Uanis(F1A) = Uanis(F2)
Uanis(F2A) = Uanis(F1)
Uanis(F3) = Uanis(F3A)
Uanis(F4A) = Uanis(F6)
Uanis(F4) = Uanis(F6A)
Uanis(C5) = Uanis(C5A)
Uanis(C4A) = Uanis(C6)
Uanis(C3A) = Uanis(C7)
Uanis(C7A) = Uanis(C3)
Uanis(C6A) = Uanis(C4)
Uanis(C2A) = Uanis(C2)
Uanis(C10) = Uanis(C34A)
Uanis(C22A) = Uanis(C60)
Uanis(C57) = Uanis(C57A)
Uanis(C36) = Uanis(C36A)
2. Rigid body (RIGU) restrains
 All non-hydrogen atoms
 with sigma for 1-2 distances of 0.004 and sigma for 1-3 distances of 0.004
3. Others
 Sof(C33A)=Sof(C13A)=Sof(C10A)=Sof(C19A)=Sof(C53A)=Sof(C54A)=Sof(C55A)=
 Sof(C64A)=Sof(C42A)=Sof(C41A)=Sof(C65A)=Sof(C63A)=Sof(C17A)=Sof(C18A)=
 Sof(C14A)=Sof(C34A)=Sof(C56A)=Sof(C57A)=Sof(C6A)=Sof(C5A)=Sof(C4A)=Sof(C3A)=
 Sof(F1A)=Sof(F2A)=Sof(F6A)=Sof(F5A)=Sof(F4A)=Sof(F3A)=Sof(C9A)=Sof(C8A)=
 Sof(C7A)=Sof(C2A)=Sof(C1A)=Sof(C37A)=Sof(C32A)=Sof(C31A)=Sof(C30A)=Sof(C66A)=
 Sof(C40A)=Sof(C35A)=Sof(C36A)=Sof(C38A)=Sof(C39A)=Sof(C20A)=Sof(C21A)=
 Sof(C51A)=Sof(C50A)=Sof(C49A)=Sof(C28A)=Sof(C60A)=Sof(C61A)=Sof(C62A)=
 Sof(C29A)=Sof(C52A)=Sof(C45A)=Sof(C44A)=Sof(C43A)=Sof(C67A)=Sof(C58A)=
 Sof(C59A)=Sof(C22A)=Sof(C23A)=Sof(C24A)=Sof(C26A)=Sof(C27A)=Sof(C15A)=
 Sof(C16A)=Sof(C25A)=Sof(C48A)=Sof(C11A)=Sof(C12A)=Sof(C46A)=Sof(C47A)=1-FVAR(1)
 Sof(C3)=Sof(C4)=Sof(C5)=Sof(C6)=Sof(C7)=Sof(C8)=Sof(C2)=Sof(C1)=Sof(C9)=
 Sof(C10)=Sof(C11)=Sof(C12)=Sof(C13)=Sof(C14)=Sof(C15)=Sof(C16)=Sof(C17)=
 Sof(C18)=Sof(C19)=Sof(C20)=Sof(C21)=Sof(C22)=Sof(C23)=Sof(C24)=Sof(C25)=
 Sof(C26)=Sof(C27)=Sof(C28)=Sof(C29)=Sof(C30)=Sof(C31)=Sof(C32)=Sof(C33)=
 Sof(C34)=Sof(C35)=Sof(C36)=Sof(C37)=Sof(C38)=Sof(C39)=Sof(C40)=Sof(C41)=
 Sof(C42)=Sof(C43)=Sof(C44)=Sof(C45)=Sof(C46)=Sof(C47)=Sof(C48)=Sof(C49)=
 Sof(C50)=Sof(C51)=Sof(C52)=Sof(C53)=Sof(C54)=Sof(C55)=Sof(C56)=Sof(C57)=
 Sof(C58)=Sof(C59)=Sof(C60)=Sof(C61)=Sof(C62)=Sof(C63)=Sof(C64)=Sof(C65)=
 Sof(C66)=Sof(C67)=Sof(F3)=Sof(F4)=Sof(F5)=Sof(F6)=Sof(F2)=Sof(F1)=FVAR(1)
4.a Fitted pentagon refined as free rotating group:
 C9A(C8A,C7A,C2A,C1A), C37A(C32A,C31A,C30A,C66A), C40A(C35A,C36A,C38A,C39A),
 C20A(C21A,C51A,C50A,C49A), C28A(C60A,C61A,C62A,C29A), C52A(C45A,C44A,C43A,
 C67A), C58A(C59A,C22A,C23A,C24A), C26A(C27A,C15A,C16A,C25A), C48A(C11A,C12A,
 C46A,C47A)
;
_olex2_exptl_crystal_mounting_method 'Glass fiber filament with paratone oil'
_olex2_submission_special_instructions 'No special instructions were received'
_publcif_info_exptl_table_max_cols 4
_publcif_info_exptl_table_use_headnotes n

loop_
_space_group_symop_operation_xyz
'x, y, z'
'-x+1/2, -y, z+1/2'
'-x, y+1/2, -z+1/2'
'x+1/2, -y+1/2, -z'
'-x, -y, -z'
'x-1/2, y, -z-1/2'
'x, -y-1/2, z-1/2'
'-x-1/2, y-1/2, z'

loop_
_atom_site_label
_atom_site_type_symbol
_atom_site_fract_x
_atom_site_fract_y
_atom_site_fract_z
_atom_site_U_iso_or_equiv
_atom_site_adp_type
_atom_site_occupancy
_atom_site_site_symmetry_order
_atom_site_calc_flag
_atom_site_refinement_flags_posn
_atom_site_refinement_flags_occupancy
_atom_site_disorder_assembly
_atom_site_disorder_group
C3 C -0.1620(4) 0.4077(2) 0.13393(13) 0.0155(8) Uani 0.8305(18) 1 d . P A 1
C4 C -0.2428(5) 0.3618(3) 0.15172(16) 0.0161(9) Uani 0.8305(18) 1 d . P A 1
C5 C -0.2180(5) 0.3366(3) 0.19272(16) 0.0165(10) Uani 0.8305(18) 1 d . P A 1
C6 C -0.1080(5) 0.3592(2) 0.21503(14) 0.0162(10) Uani 0.8305(18) 1 d . P A 1
C7 C -0.0276(4) 0.4067(2) 0.19695(13) 0.0127(8) Uani 0.8305(18) 1 d . P A 1
C8 C 0.0969(4) 0.43407(19) 0.21521(11) 0.0128(8) Uani 0.8305(18) 1 d . P A 1
C2 C -0.0523(4) 0.43040(19) 0.15676(12) 0.0123(8) Uani 0.8305(18) 1 d . P A 1
C1 C 0.0477(4) 0.4830(2) 0.14302(12) 0.0139(9) Uani 0.8305(18) 1 d . P A 1
C9 C 0.1411(4) 0.49035(19) 0.18457(11) 0.0105(8) Uani 0.8305(18) 1 d . P A 1
C10 C 0.1339(4) 0.5577(2) 0.20513(15) 0.0108(10) Uani 0.8305(18) 1 d . P A 1
C11 C 0.0431(4) 0.6044(2) 0.19399(12) 0.0120(8) Uani 0.8305(18) 1 d . P A 1
C12 C -0.0421(4) 0.5969(2) 0.15585(16) 0.0117(9) Uani 0.8305(18) 1 d . P A 1
C13 C 0.2653(4) 0.5773(2) 0.21896(11) 0.0131(8) Uani 0.8305(18) 1 d . P A 1
C14 C 0.3618(4) 0.5324(2) 0.20109(12) 0.0118(9) Uani 0.8305(18) 1 d . P A 1
C15 C 0.2913(4) 0.4850(2) 0.17604(13) 0.0126(8) Uani 0.8305(18) 1 d . P A 1
C16 C 0.2996(5) 0.6421(2) 0.22352(12) 0.0134(8) Uani 0.8305(18) 1 d . P A 1
C17 C 0.2029(5) 0.6913(2) 0.21241(14) 0.0140(9) Uani 0.8305(18) 1 d . P A 1
C18 C 0.0779(4) 0.6725(2) 0.19758(13) 0.0124(9) Uani 0.8305(18) 1 d . P A 1
C19 C 0.0158(5) 0.7069(2) 0.16264(16) 0.0148(10) Uani 0.8305(18) 1 d . P A 1
C20 C 0.0820(6) 0.7589(4) 0.14384(18) 0.0165(12) Uani 0.8305(18) 1 d . P A 1
C21 C 0.2132(7) 0.7777(4) 0.15855(18) 0.0175(13) Uani 0.8305(18) 1 d . P A 1
C22 C 0.2724(5) 0.7447(2) 0.19208(16) 0.0165(10) Uani 0.8305(18) 1 d . P A 1
C23 C 0.4304(4) 0.6647(2) 0.20967(12) 0.0167(8) Uani 0.8305(18) 1 d . P A 1
C24 C 0.5225(4) 0.6216(2) 0.19288(14) 0.0157(9) Uani 0.8305(18) 1 d . P A 1
C25 C 0.4123(5) 0.7281(2) 0.19053(14) 0.0161(9) Uani 0.8305(18) 1 d . P A 1
C26 C 0.4887(5) 0.7460(2) 0.15469(17) 0.0150(9) Uani 0.8305(18) 1 d . P A 1
C27 C 0.5857(4) 0.7003(2) 0.13765(17) 0.0151(9) Uani 0.8305(18) 1 d . P A 1
C28 C 0.6025(4) 0.6401(2) 0.15615(14) 0.0176(9) Uani 0.8305(18) 1 d . P A 1
C29 C 0.6166(4) 0.5827(2) 0.12913(14) 0.0161(9) Uani 0.8305(18) 1 d . P A 1
C30 C 0.5458(5) 0.5296(2) 0.14971(13) 0.0142(9) Uani 0.8305(18) 1 d . P A 1
C31 C 0.4742(5) 0.4853(2) 0.12513(15) 0.0151(9) Uani 0.8305(18) 1 d . P A 1
C32 C 0.4721(6) 0.4917(4) 0.0789(2) 0.0165(12) Uani 0.8305(18) 1 d . P A 1
C33 C 0.5401(5) 0.5426(2) 0.05906(16) 0.0164(11) Uani 0.8305(18) 1 d . P A 1
C34 C 0.6139(4) 0.5892(2) 0.08508(14) 0.0174(9) Uani 0.8305(18) 1 d . P A 1
C35 C 0.5974(4) 0.6520(2) 0.06563(17) 0.0169(9) Uani 0.8305(18) 1 d . P A 1
C36 C 0.4791(5) 0.5771(2) 0.02407(14) 0.0162(9) Uani 0.8305(18) 1 d . P A 1
C37 C 0.3403(7) 0.4728(4) 0.06383(18) 0.0161(13) Uani 0.8305(18) 1 d . P A 1
C38 C 0.2602(5) 0.4545(2) 0.10076(16) 0.0132(10) Uani 0.8305(18) 1 d . P A 1
C39 C 0.3457(5) 0.4623(2) 0.13899(13) 0.0139(9) Uani 0.8305(18) 1 d . P A 1
C40 C 0.1258(4) 0.4692(2) 0.10155(13) 0.0128(8) Uani 0.8305(18) 1 d . P A 1
C41 C -0.0271(5) 0.5505(2) 0.08421(16) 0.0141(10) Uani 0.8305(18) 1 d . P A 1
C42 C 0.0676(5) 0.5050(2) 0.06709(15) 0.0132(9) Uani 0.8305(18) 1 d . P A 1
C43 C 0.2820(5) 0.5056(2) 0.02989(15) 0.0157(10) Uani 0.8305(18) 1 d . P A 1
C44 C 0.0105(5) 0.7209(2) 0.07232(14) 0.0176(9) Uani 0.8305(18) 1 d . P A 1
C45 C 0.0792(5) 0.7653(2) 0.09699(14) 0.0166(10) Uani 0.8305(18) 1 d . P A 1
C46 C 0.2102(6) 0.7882(2) 0.08379(14) 0.0165(9) Uani 0.8305(18) 1 d . P A 1
C47 C 0.2924(5) 0.7957(2) 0.12143(17) 0.0151(10) Uani 0.8305(18) 1 d . P A 1
C48 C 0.4271(4) 0.7801(2) 0.11990(16) 0.0171(9) Uani 0.8305(18) 1 d . P A 1
C49 C 0.4863(4) 0.7558(2) 0.08028(18) 0.0150(10) Uani 0.8305(18) 1 d . P A 1
C50 C 0.4060(5) 0.7487(2) 0.04454(14) 0.0163(8) Uani 0.8305(18) 1 d . P A 1
C51 C 0.4214(5) 0.6918(2) 0.01759(14) 0.0157(10) Uani 0.8305(18) 1 d . P A 1
C52 C 0.4877(4) 0.5539(2) 0.18825(12) 0.0142(8) Uani 0.8305(18) 1 d . P A 1
C53 C -0.0569(4) 0.6603(2) 0.13685(13) 0.0146(9) Uani 0.8305(18) 1 d . P A 1
C54 C -0.0601(4) 0.6678(2) 0.09268(14) 0.0161(9) Uani 0.8305(18) 1 d . P A 1
C55 C -0.0457(4) 0.6112(2) 0.06575(13) 0.0162(9) Uani 0.8305(18) 1 d . P A 1
C56 C 0.0342(5) 0.6292(2) 0.02867(15) 0.0174(10) Uani 0.8305(18) 1 d . P A 1
C57 C 0.1255(4) 0.5857(2) 0.01195(12) 0.0159(8) Uani 0.8305(18) 1 d . P A 1
C58 C 0.0688(4) 0.6968(2) 0.03300(13) 0.0181(9) Uani 0.8305(18) 1 d . P A 1
C59 C 0.1940(5) 0.7189(2) 0.01994(14) 0.0155(10) Uani 0.8305(18) 1 d . P A 1
C60 C 0.2574(5) 0.6081(2) -0.00146(11) 0.0148(9) Uani 0.8305(18) 1 d . P A 1
C61 C 0.2896(4) 0.6734(2) 0.00234(12) 0.0171(9) Uani 0.8305(18) 1 d . P A 1
C62 C 0.3533(5) 0.5589(2) 0.00952(13) 0.0148(9) Uani 0.8305(18) 1 d . P A 1
C63 C 0.1437(5) 0.5224(2) 0.03101(14) 0.0159(9) Uani 0.8305(18) 1 d . P A 1
C64 C 0.5838(4) 0.7068(2) 0.09115(14) 0.0174(9) Uani 0.8305(18) 1 d . P A 1
C65 C 0.2660(5) 0.7654(2) 0.04594(14) 0.0173(9) Uani 0.8305(18) 1 d . P A 1
C66 C 0.5146(4) 0.6445(2) 0.02802(13) 0.0166(9) Uani 0.8305(18) 1 d . P A 1
C67 C -0.0280(4) 0.5440(2) 0.13031(12) 0.0126(8) Uani 0.8305(18) 1 d . P A 1
F3 F -0.1888(2) 0.42937(13) 0.09460(7) 0.0191(6) Uani 0.8305(18) 1 d . P A 1
F4 F -0.3477(3) 0.33950(15) 0.13010(9) 0.0220(7) Uani 0.8305(18) 1 d . P A 1
F5 F -0.2976(4) 0.2916(2) 0.20893(15) 0.0220(8) Uani 0.8305(18) 1 d . P A 1
F6 F -0.0783(3) 0.33324(14) 0.25305(8) 0.0212(6) Uani 0.8305(18) 1 d . P A 1
F2 F 0.1938(2) 0.38715(11) 0.21692(7) 0.0152(5) Uani 0.8305(18) 1 d . P A 1
F1 F 0.0844(3) 0.45501(13) 0.25616(7) 0.0174(6) Uani 0.8305(18) 1 d . P A 1
C33A C 0.275(2) 0.5134(11) 0.1946(7) 0.015(3) Uani 0.1695(18) 1 d . P A 2
C13A C 0.056(2) 0.5528(10) 0.1841(6) 0.013(3) Uani 0.1695(18) 1 d . P A 2
C10A C -0.047(2) 0.5585(13) 0.0999(8) 0.011(4) Uani 0.1695(18) 1 d . P A 2
C19A C -0.014(2) 0.5742(11) 0.0555(6) 0.014(3) Uani 0.1695(18) 1 d . P A 2
C53A C 0.346(3) 0.7722(12) 0.0560(7) 0.024(4) Uani 0.1695(18) 1 d . P A 2
C54A C 0.280(3) 0.7336(12) 0.0227(7) 0.022(3) Uani 0.1695(18) 1 d . P A 2
C55A C 0.471(3) 0.7471(14) 0.0633(10) 0.023(4) Uani 0.1695(18) 1 d . P A 2
C64A C 0.526(2) 0.7441(12) 0.1050(8) 0.023(4) Uani 0.1695(18) 1 d . P A 2
C42A C 0.450(3) 0.7656(14) 0.1399(9) 0.017(4) Uani 0.1695(18) 1 d . P A 2
C41A C 0.476(3) 0.7251(13) 0.1760(9) 0.020(4) Uani 0.1695(18) 1 d . P A 2
C65A C 0.574(2) 0.6749(14) 0.1622(8) 0.021(4) Uani 0.1695(18) 1 d . P A 2
C63A C 0.604(2) 0.6886(13) 0.1175(9) 0.022(4) Uani 0.1695(18) 1 d . P A 2
C17A C 0.099(2) 0.4835(12) 0.0774(9) 0.013(4) Uani 0.1695(18) 1 d . P A 2
C18A C 0.088(3) 0.5250(12) 0.0428(9) 0.016(4) Uani 0.1695(18) 1 d . P A 2
C14A C 0.212(2) 0.4749(10) 0.1621(6) 0.015(3) Uani 0.1695(18) 1 d . P A 2
C34A C 0.178(3) 0.5633(15) 0.2093(9) 0.0108(10) Uani 0.1695(18) 1 d . P A 2
C56A C 0.499(3) 0.6924(13) 0.0353(7) 0.028(4) Uani 0.1695(18) 1 d . P A 2
C57A C 0.374(3) 0.6849(13) 0.0099(8) 0.0159(8) Uani 0.1695(18) 1 d . P A 2
C6A C -0.216(3) 0.3638(15) 0.1659(9) 0.0161(9) Uani 0.1695(18) 1 d . P A 2
C5A C -0.192(3) 0.3423(16) 0.2052(9) 0.0165(10) Uani 0.1695(18) 1 d . P A 2
C4A C -0.097(3) 0.3635(15) 0.2319(9) 0.0162(10) Uani 0.1695(18) 1 d . P A 2
C3A C -0.011(2) 0.4103(10) 0.2192(7) 0.0127(8) Uani 0.1695(18) 1 d . P A 2
F1A F -0.0768(11) 0.3936(5) 0.0812(3) 0.0152(5) Uani 0.1695(18) 1 d . P A 2
F2A F -0.2284(12) 0.4667(6) 0.0955(3) 0.0174(6) Uani 0.1695(18) 1 d . P A 2
F6A F -0.2987(18) 0.3427(10) 0.1386(6) 0.0220(7) Uani 0.1695(18) 1 d . P A 2
F5A F -0.267(3) 0.2857(15) 0.2162(9) 0.0220(8) Uani 0.1695(18) 1 d . P A 2
F4A F -0.0812(16) 0.3362(8) 0.2716(4) 0.0212(6) Uani 0.1695(18) 1 d . P A 2
F3A F 0.0847(14) 0.4275(7) 0.2479(5) 0.0191(6) Uani 0.1695(18) 1 d . P A 2
C9A C 0.0014(15) 0.4914(7) 0.1138(4) 0.015(3) Uani 0.1695(18) 1 d . P A 2
C8A C -0.1061(15) 0.4469(8) 0.1093(4) 0.018(3) Uani 0.1695(18) 1 d G P A 2
C7A C -0.1225(16) 0.4141(7) 0.1487(5) 0.0155(8) Uani 0.1695(18) 1 d G P A 2
C2A C -0.0251(17) 0.4383(9) 0.1776(4) 0.0123(8) Uani 0.1695(18) 1 d G P A 2
C1A C 0.0514(16) 0.4860(9) 0.1560(5) 0.0139(9) Uani 0.1695(18) 1 d G P A 2
C37A C 0.4584(17) 0.5928(8) 0.2050(5) 0.021(3) Uani 0.1695(18) 1 d . P A 2
C32A C 0.4122(17) 0.5299(8) 0.1940(5) 0.020(4) Uani 0.1695(18) 1 d G P A 2
C31A C 0.4879(17) 0.5079(7) 0.1586(5) 0.017(4) Uani 0.1695(18) 1 d G P A 2
C30A C 0.5809(15) 0.5571(10) 0.1476(5) 0.017(4) Uani 0.1695(18) 1 d G P A 2
C66A C 0.5626(17) 0.6096(8) 0.1763(6) 0.022(4) Uani 0.1695(18) 1 d G P A 2
C40A C 0.1504(13) 0.6798(9) 0.2077(6) 0.012(4) Uani 0.1695(18) 1 d . P A 2
C35A C 0.2239(18) 0.6244(7) 0.2207(5) 0.014(3) Uani 0.1695(18) 1 d G P A 2
C36A C 0.3621(16) 0.6397(8) 0.2182(5) 0.0162(9) Uani 0.1695(18) 1 d G P A 2
C38A C 0.3740(15) 0.7046(9) 0.2037(6) 0.019(4) Uani 0.1695(18) 1 d G P A 2
C39A C 0.2432(18) 0.7294(7) 0.1972(7) 0.015(4) Uani 0.1695(18) 1 d G P A 2
C20A C -0.0026(17) 0.6382(7) 0.0418(6) 0.017(4) Uani 0.1695(18) 1 d . P A 2
C21A C 0.1038(18) 0.6557(8) 0.0141(5) 0.020(3) Uani 0.1695(18) 1 d G P A 2
C51A C 0.1489(19) 0.7184(9) 0.0260(6) 0.021(5) Uani 0.1695(18) 1 d G P A 2
C50A C 0.070(2) 0.7396(7) 0.0611(5) 0.024(4) Uani 0.1695(18) 1 d G P A 2
C49A C -0.0233(16) 0.6900(9) 0.0708(5) 0.020(4) Uani 0.1695(18) 1 d G P A 2
C28A C 0.549(2) 0.5341(7) 0.0714(7) 0.020(5) Uani 0.1695(18) 1 d . P A 2
C60A C 0.522(2) 0.5759(10) 0.0365(5) 0.020(4) Uani 0.1695(18) 1 d G P A 2
C61A C 0.5682(19) 0.6387(8) 0.0474(6) 0.018(4) Uani 0.1695(18) 1 d G P A 2
C62A C 0.6242(17) 0.6357(8) 0.0889(6) 0.022(4) Uani 0.1695(18) 1 d G P A 2
C29A C 0.6121(18) 0.5711(10) 0.1038(5) 0.018(4) Uani 0.1695(18) 1 d G P A 2
C52A C 0.133(2) 0.7765(12) 0.0933(7) 0.021(4) Uani 0.1695(18) 1 d . P A 2
C45A C 0.098(2) 0.7606(18) 0.1359(9) 0.021(6) Uani 0.1695(18) 1 d G P A 2
C44A C 0.214(3) 0.7673(19) 0.1615(6) 0.018(6) Uani 0.1695(18) 1 d G P A 2
C43A C 0.321(2) 0.7873(13) 0.1347(8) 0.022(5) Uani 0.1695(18) 1 d G P A 2
C67A C 0.270(2) 0.7930(11) 0.0925(6) 0.021(4) Uani 0.1695(18) 1 d G P A 2
C58A C 0.4079(13) 0.5697(9) 0.0118(6) 0.015(4) Uani 0.1695(18) 1 d . P A 2
C59A C 0.3334(19) 0.6249(7) -0.0010(5) 0.021(3) Uani 0.1695(18) 1 d G P A 2
C22A C 0.1955(16) 0.6084(8) 0.0004(5) 0.0148(9) Uani 0.1695(18) 1 d G P A 2
C23A C 0.1849(14) 0.5431(8) 0.0140(6) 0.019(3) Uani 0.1695(18) 1 d G P A 2
C24A C 0.3162(17) 0.5191(7) 0.0211(6) 0.013(4) Uani 0.1695(18) 1 d G P A 2
C26A C 0.459(2) 0.486(2) 0.0822(9) 0.020(6) Uani 0.1695(18) 1 d . P A 2
C27A C 0.4279(19) 0.4705(13) 0.1252(7) 0.019(4) Uani 0.1695(18) 1 d G P A 2
C15A C 0.2898(19) 0.4547(9) 0.1273(6) 0.009(3) Uani 0.1695(18) 1 d G P A 2
C16A C 0.2359(18) 0.4603(12) 0.0855(7) 0.015(4) Uani 0.1695(18) 1 d G P A 2
C25A C 0.341(3) 0.480(2) 0.0577(6) 0.018(6) Uani 0.1695(18) 1 d G P A 2
C48A C -0.0551(18) 0.6742(8) 0.1156(5) 0.019(4) Uani 0.1695(18) 1 d . P A 2
C11A C -0.0663(16) 0.6093(7) 0.1302(6) 0.018(4) Uani 0.1695(18) 1 d G P A 2
C12A C -0.0139(18) 0.6064(7) 0.1722(5) 0.011(4) Uani 0.1695(18) 1 d G P A 2
C46A C 0.0298(18) 0.6695(8) 0.1837(5) 0.012(4) Uani 0.1695(18) 1 d G P A 2
C47A C 0.004(2) 0.7114(6) 0.1487(6) 0.021(5) Uani 0.1695(18) 1 d G P A 2

loop_
_atom_site_aniso_label
_atom_site_aniso_U_11
_atom_site_aniso_U_22
_atom_site_aniso_U_33
_atom_site_aniso_U_23
_atom_site_aniso_U_13
_atom_site_aniso_U_12
C3 0.015(2) 0.0163(19) 0.0152(19) 0.0000(16) -0.0017(14) -0.0034(16)
C4 0.014(2) 0.0173(19) 0.017(2) -0.002(2) 0.0010(16) -0.0014(17)
C5 0.016(2) 0.014(2) 0.020(3) 0.001(2) 0.0053(16) -0.0038(16)
C6 0.019(2) 0.0168(19) 0.013(2) 0.000(2) 0.0036(18) -0.0005(15)
C7 0.0143(18) 0.0143(18) 0.0096(19) -0.0025(16) 0.0031(14) 0.0015(14)
C8 0.016(2) 0.0121(19) 0.0101(19) -0.0014(15) 0.0008(13) 0.0024(15)
C2 0.0146(19) 0.0128(18) 0.0095(19) -0.0035(15) 0.0008(14) 0.0006(15)
C1 0.0145(17) 0.0164(17) 0.011(2) 0.0012(16) 0.0044(14) -0.0004(13)
C9 0.0130(19) 0.0099(18) 0.0084(17) -0.0002(14) -0.0002(13) 0.0006(14)
C10 0.015(3) 0.0119(18) 0.0060(18) 0.0012(14) 0.0021(18) -0.0002(18)
C11 0.013(2) 0.015(2) 0.0081(18) 0.0014(15) 0.0051(14) 0.0001(15)
C12 0.007(2) 0.017(2) 0.011(2) 0.0033(17) -0.0005(15) 0.0015(15)
C13 0.016(2) 0.019(2) 0.0047(17) 0.0010(15) -0.0009(13) 0.0011(16)
C14 0.010(2) 0.016(2) 0.0091(19) 0.0028(15) -0.0025(15) 0.0009(16)
C15 0.011(2) 0.013(2) 0.0142(19) 0.0040(16) -0.0003(14) 0.0024(15)
C16 0.016(2) 0.017(2) 0.0069(18) -0.0031(15) -0.0015(14) -0.0007(18)
C17 0.016(2) 0.015(2) 0.012(2) -0.0060(17) 0.0023(16) 0.0006(17)
C18 0.013(2) 0.013(2) 0.011(2) -0.0018(16) 0.0048(16) 0.0037(17)
C19 0.011(2) 0.018(2) 0.016(2) -0.0020(17) 0.0021(16) 0.0050(16)
C20 0.019(2) 0.012(3) 0.018(3) 0.001(2) 0.0036(16) 0.0064(19)
C21 0.020(2) 0.007(3) 0.026(3) -0.003(2) 0.0046(18) 0.0009(19)
C22 0.022(2) 0.011(2) 0.016(2) -0.0068(18) 0.0035(17) -0.0043(18)
C23 0.017(2) 0.022(2) 0.0112(18) -0.0042(16) -0.0061(14) -0.0028(18)
C24 0.012(2) 0.022(2) 0.013(2) 0.0015(17) -0.0069(15) -0.0049(17)
C25 0.021(2) 0.016(2) 0.012(2) -0.0074(17) -0.0001(17) -0.0069(18)
C26 0.018(2) 0.015(2) 0.012(2) -0.0032(18) 0.0000(17) -0.0078(18)
C27 0.012(2) 0.019(2) 0.014(2) -0.0018(18) -0.0013(16) -0.0067(16)
C28 0.011(2) 0.022(2) 0.020(2) -0.0016(18) -0.0057(15) -0.0038(18)
C29 0.008(2) 0.020(2) 0.021(2) 0.0009(17) -0.0016(15) 0.0003(16)
C30 0.007(2) 0.016(2) 0.019(2) 0.0025(17) -0.0008(15) 0.0055(17)
C31 0.011(2) 0.012(2) 0.023(2) 0.0001(17) 0.0003(17) 0.0048(17)
C32 0.014(2) 0.016(3) 0.019(2) -0.0048(19) 0.0062(17) 0.005(2)
C33 0.013(2) 0.021(2) 0.016(3) -0.0069(18) 0.0057(17) 0.0000(17)
C34 0.010(2) 0.021(2) 0.021(2) -0.0007(18) 0.0054(16) -0.0003(17)
C35 0.010(2) 0.022(2) 0.019(2) -0.0004(19) 0.0035(16) -0.0032(16)
C36 0.016(2) 0.025(2) 0.008(2) -0.0024(16) 0.0049(16) -0.0039(17)
C37 0.019(2) 0.011(3) 0.018(2) -0.007(2) 0.0036(18) -0.0013(19)
C38 0.016(2) 0.009(2) 0.015(3) 0.0010(19) 0.0023(16) 0.0000(17)
C39 0.015(2) 0.010(2) 0.017(2) -0.0005(16) -0.0013(17) 0.0037(17)
C40 0.016(2) 0.0111(19) 0.012(2) -0.0042(16) 0.0007(14) -0.0059(15)
C41 0.011(2) 0.021(2) 0.011(2) 0.0004(19) -0.0027(17) -0.0062(17)
C42 0.016(2) 0.015(2) 0.009(2) 0.0015(17) -0.0036(16) -0.0073(17)
C43 0.022(2) 0.016(2) 0.010(2) -0.0041(17) 0.0072(16) -0.0060(18)
C44 0.013(2) 0.022(2) 0.018(2) 0.0102(18) -0.0032(15) 0.0049(18)
C45 0.014(2) 0.012(2) 0.024(2) 0.0069(17) 0.0007(16) 0.0060(18)
C46 0.018(3) 0.011(2) 0.020(2) 0.0060(17) 0.0013(17) 0.0010(19)
C47 0.018(2) 0.007(2) 0.020(3) 0.0005(19) 0.0019(16) 0.0002(17)
C48 0.020(2) 0.012(2) 0.019(2) -0.0005(18) -0.0005(16) -0.0054(17)
C49 0.015(2) 0.017(2) 0.014(2) 0.0014(19) 0.0003(17) -0.0084(17)
C50 0.018(2) 0.016(2) 0.015(2) 0.0060(17) 0.0032(18) -0.0056(17)
C51 0.014(2) 0.022(2) 0.011(2) 0.0058(17) 0.0042(15) -0.0083(18)
C52 0.010(2) 0.019(2) 0.0139(19) 0.0022(16) -0.0029(13) 0.0034(16)
C53 0.0086(19) 0.017(2) 0.018(2) 0.0061(17) 0.0037(15) 0.0039(16)
C54 0.010(2) 0.020(2) 0.018(2) 0.0084(17) -0.0034(15) 0.0030(16)
C55 0.008(2) 0.024(2) 0.017(2) 0.0042(18) -0.0054(14) -0.0005(17)
C56 0.016(2) 0.025(2) 0.012(2) 0.0034(18) -0.0054(16) -0.0036(18)
C57 0.017(2) 0.023(2) 0.0072(17) 0.0015(15) -0.0044(13) -0.0072(16)
C58 0.016(2) 0.024(2) 0.015(2) 0.0080(17) -0.0065(14) 0.0017(17)
C59 0.014(2) 0.019(2) 0.013(2) 0.0090(17) -0.0022(16) -0.0018(17)
C60 0.016(2) 0.024(2) 0.0036(16) -0.0003(14) 0.0015(16) -0.0066(18)
C61 0.016(2) 0.024(2) 0.0107(19) 0.0049(16) -0.0017(14) -0.0043(17)
C62 0.018(2) 0.019(2) 0.0076(19) -0.0064(17) 0.0032(16) -0.0062(18)
C63 0.020(2) 0.020(2) 0.008(2) -0.0048(17) 0.0008(16) -0.0076(19)
C64 0.010(2) 0.023(2) 0.019(2) 0.0006(18) 0.0021(15) -0.0075(16)
C65 0.019(2) 0.015(2) 0.018(2) 0.0091(17) -0.0006(16) -0.0023(17)
C66 0.012(2) 0.024(2) 0.014(2) 0.0005(17) 0.0081(15) -0.0046(17)
C67 0.0078(19) 0.017(2) 0.014(2) 0.0030(15) -0.0014(13) -0.0030(15)
F3 0.0209(14) 0.0221(14) 0.0142(12) 0.0017(10) -0.0010(9) -0.0070(11)
F4 0.0152(17) 0.0242(14) 0.0267(15) -0.0017(11) 0.0000(11) -0.0110(14)
F5 0.016(2) 0.0194(16) 0.031(2) 0.0073(14) 0.0052(13) -0.0032(16)
F6 0.0276(14) 0.0220(12) 0.0141(14) 0.0052(16) 0.0045(13) -0.0038(10)
F2 0.0167(12) 0.0143(12) 0.0147(11) 0.0021(9) 0.0010(8) 0.0047(9)
F1 0.0265(13) 0.0163(13) 0.0094(12) 0.0003(10) 0.0026(9) 0.0005(12)
C33A 0.018(6) 0.014(6) 0.014(7) 0.004(5) 0.003(4) 0.002(4)
C13A 0.015(6) 0.012(5) 0.013(6) 0.001(4) 0.003(4) 0.000(4)
C10A 0.007(8) 0.017(6) 0.010(7) 0.004(4) -0.004(5) -0.002(5)
C19A 0.012(7) 0.021(6) 0.009(6) 0.003(5) -0.007(5) -0.005(5)
C53A 0.028(7) 0.025(8) 0.019(7) 0.005(6) -0.001(5) -0.006(6)
C54A 0.029(6) 0.023(7) 0.015(7) 0.004(6) 0.003(5) -0.009(5)
C55A 0.027(7) 0.028(8) 0.012(7) -0.002(6) -0.004(5) -0.006(6)
C64A 0.023(8) 0.028(8) 0.017(6) -0.002(5) 0.002(5) -0.007(6)
C42A 0.023(7) 0.021(8) 0.008(7) -0.005(6) -0.003(5) -0.007(6)
C41A 0.017(7) 0.029(8) 0.014(7) -0.003(5) 0.001(5) -0.011(5)
C65A 0.015(8) 0.031(7) 0.016(7) -0.005(5) -0.004(5) -0.009(5)
C63A 0.020(9) 0.032(7) 0.014(7) -0.003(5) 0.002(5) -0.007(6)
C17A 0.012(6) 0.018(8) 0.007(6) 0.003(5) -0.002(4) -0.001(5)
C18A 0.019(7) 0.020(7) 0.010(7) 0.003(5) 0.000(5) -0.006(5)
C14A 0.014(5) 0.011(7) 0.019(6) 0.001(5) 0.003(4) 0.001(4)
C34A 0.015(3) 0.0119(18) 0.0060(18) 0.0012(14) 0.0021(18) -0.0002(18)
C56A 0.028(7) 0.035(7) 0.021(7) -0.004(5) 0.000(5) -0.008(5)
C57A 0.017(2) 0.023(2) 0.0072(17) 0.0015(15) -0.0044(13) -0.0072(16)
C6A 0.014(2) 0.0173(19) 0.017(2) -0.002(2) 0.0010(16) -0.0014(17)
C5A 0.016(2) 0.014(2) 0.020(3) 0.001(2) 0.0053(16) -0.0038(16)
C4A 0.019(2) 0.0168(19) 0.013(2) 0.000(2) 0.0036(18) -0.0005(15)
C3A 0.0143(18) 0.0143(18) 0.0096(19) -0.0025(16) 0.0031(14) 0.0015(14)
F1A 0.0167(12) 0.0143(12) 0.0147(11) 0.0021(9) 0.0010(8) 0.0047(9)
F2A 0.0265(13) 0.0163(13) 0.0094(12) 0.0003(10) 0.0026(9) 0.0005(12)
F6A 0.0152(17) 0.0242(14) 0.0267(15) -0.0017(11) 0.0000(11) -0.0110(14)
F5A 0.016(2) 0.0194(16) 0.031(2) 0.0073(14) 0.0052(13) -0.0032(16)
F4A 0.0276(14) 0.0220(12) 0.0141(14) 0.0052(16) 0.0045(13) -0.0038(10)
F3A 0.0209(14) 0.0221(14) 0.0142(12) 0.0017(10) -0.0010(9) -0.0070(11)
C9A 0.017(5) 0.018(6) 0.009(5) 0.003(4) 0.001(4) 0.000(4)
C8A 0.017(5) 0.020(6) 0.017(5) 0.001(4) -0.004(4) -0.002(4)
C7A 0.015(2) 0.0163(19) 0.0152(19) 0.0000(16) -0.0017(14) -0.0034(16)
C2A 0.0146(19) 0.0128(18) 0.0095(19) -0.0035(15) 0.0008(14) 0.0006(15)
C1A 0.0145(17) 0.0164(17) 0.011(2) 0.0012(16) 0.0044(14) -0.0004(13)
C37A 0.018(6) 0.027(6) 0.018(7) -0.001(5) -0.001(5) -0.002(5)
C32A 0.014(7) 0.025(7) 0.021(8) 0.000(6) 0.007(5) -0.002(5)
C31A 0.003(7) 0.030(8) 0.018(7) 0.001(5) 0.002(5) 0.000(6)
C30A 0.006(8) 0.033(8) 0.011(6) -0.002(5) 0.002(5) -0.006(6)
C66A 0.020(8) 0.035(7) 0.011(7) -0.002(5) 0.002(6) -0.006(5)
C40A 0.014(7) 0.014(6) 0.007(8) -0.003(5) 0.004(5) -0.003(5)
C35A 0.018(6) 0.017(5) 0.008(7) -0.001(4) 0.003(5) -0.001(4)
C36A 0.016(2) 0.025(2) 0.008(2) -0.0024(16) 0.0049(16) -0.0039(17)
C38A 0.021(6) 0.023(6) 0.014(8) -0.002(5) 0.004(5) -0.006(5)
C39A 0.016(7) 0.016(7) 0.012(8) -0.003(6) 0.002(5) -0.005(5)
C20A 0.018(8) 0.024(6) 0.009(7) 0.007(5) -0.007(5) -0.004(5)
C21A 0.025(6) 0.024(6) 0.010(7) 0.004(5) -0.005(5) -0.005(5)
C51A 0.026(7) 0.022(7) 0.017(8) 0.003(6) 0.002(5) -0.008(5)
C50A 0.028(8) 0.026(7) 0.017(7) 0.003(5) 0.001(5) -0.007(6)
C49A 0.021(8) 0.022(7) 0.016(6) 0.009(5) -0.007(5) -0.002(6)
C28A 0.017(9) 0.032(8) 0.011(7) -0.006(5) 0.006(6) -0.003(6)
C60A 0.019(8) 0.034(7) 0.006(7) -0.008(5) 0.005(5) -0.008(5)
C61A 0.015(8) 0.031(7) 0.007(7) -0.005(5) 0.002(6) -0.010(5)
C62A 0.021(9) 0.031(7) 0.013(6) -0.005(5) 0.004(5) -0.007(5)
C29A 0.011(8) 0.031(7) 0.011(6) -0.004(5) 0.008(5) -0.005(6)
C52A 0.027(8) 0.019(9) 0.019(7) 0.003(5) -0.004(5) -0.003(6)
C45A 0.031(8) 0.013(10) 0.019(7) -0.001(6) 0.002(5) -0.001(7)
C44A 0.027(8) 0.011(11) 0.016(7) -0.005(6) 0.003(5) 0.000(6)
C43A 0.028(7) 0.022(11) 0.016(7) 0.001(6) -0.003(5) -0.004(6)
C67A 0.022(7) 0.024(10) 0.017(7) 0.003(6) -0.005(5) -0.006(6)
C58A 0.019(7) 0.021(7) 0.007(8) -0.007(5) 0.002(6) -0.009(5)
C59A 0.022(6) 0.026(5) 0.016(8) -0.002(5) 0.003(5) -0.009(4)
C22A 0.016(2) 0.024(2) 0.0036(16) -0.0003(14) 0.0015(16) -0.0066(18)
C23A 0.024(6) 0.022(6) 0.011(7) 0.000(5) 0.002(5) -0.008(5)
C24A 0.016(7) 0.014(7) 0.011(8) -0.008(5) 0.001(5) -0.008(5)
C26A 0.012(8) 0.029(11) 0.020(7) -0.002(6) 0.006(5) 0.001(7)
C27A 0.006(7) 0.031(10) 0.021(7) -0.002(5) 0.000(5) -0.002(6)
C15A 0.006(6) 0.009(8) 0.012(6) 0.002(5) -0.001(4) 0.005(5)
C16A 0.013(6) 0.018(10) 0.014(7) 0.002(6) 0.000(5) 0.000(5)
C25A 0.015(7) 0.020(12) 0.019(7) -0.002(7) 0.004(5) -0.001(6)
C48A 0.024(9) 0.017(7) 0.015(7) 0.003(5) 0.000(6) 0.004(5)
C11A 0.020(9) 0.019(6) 0.016(6) 0.003(5) 0.001(5) 0.000(5)
C12A 0.013(8) 0.012(6) 0.007(7) 0.000(4) 0.001(5) 0.002(5)
C46A 0.014(7) 0.016(6) 0.007(7) 0.000(5) 0.004(5) 0.000(5)
C47A 0.028(9) 0.018(7) 0.017(8) 0.003(5) 0.000(6) 0.004(6)

loop_
_atom_type_symbol
_atom_type_description
_atom_type_scat_dispersion_real
_atom_type_scat_dispersion_imag
_atom_type_scat_source
C C -0.0020 0.0000 'International Tables Vol C Tables 4.2.6.8 and 6.1.1.4'
F F -0.0050 0.0030 'International Tables Vol C Tables 4.2.6.8 and 6.1.1.4'

loop_
_geom_angle_atom_site_label_1
_geom_angle_atom_site_label_2
_geom_angle_atom_site_label_3
_geom_angle
C4 C3 C2 119.4(4)
F3 C3 C4 119.4(4)
F3 C3 C2 121.2(4)
C3 C4 C5 121.6(5)
F4 C4 C3 119.9(4)
F4 C4 C5 118.5(4)
C6 C5 C4 118.5(5)
F5 C5 C4 120.2(4)
F5 C5 C6 121.3(4)
C5 C6 C7 119.4(4)
F6 C6 C5 119.4(4)
F6 C6 C7 121.1(4)
C6 C7 C8 126.7(4)
C2 C7 C6 121.4(4)
C2 C7 C8 111.7(4)
C7 C8 C9 106.4(3)
F2 C8 C7 109.8(3)
F2 C8 C9 110.3(3)
F1 C8 C7 114.1(3)
F1 C8 C9 111.6(3)
F1 C8 F2 104.7(3)
C3 C2 C1 127.4(4)
C7 C2 C3 119.6(4)
C7 C2 C1 113.0(4)
C2 C1 C9 102.6(3)
C2 C1 C40 115.8(3)
C40 C1 C9 113.9(3)
C67 C1 C2 109.5(3)
C67 C1 C9 115.0(3)
C67 C1 C40 100.6(3)
C8 C9 C1 105.2(3)
C10 C9 C8 113.6(3)
C10 C9 C1 113.4(3)
C15 C9 C8 109.2(3)
C15 C9 C1 114.9(3)
C15 C9 C10 100.7(3)
C11 C10 C9 124.2(4)
C11 C10 C13 118.8(4)
C13 C10 C9 109.8(4)
C10 C11 C12 121.0(4)
C10 C11 C18 120.2(4)
C18 C11 C12 107.6(3)
C53 C12 C11 107.3(4)
C67 C12 C11 120.1(4)
C67 C12 C53 119.7(4)
C10 C13 C14 108.1(4)
C16 C13 C10 121.8(4)
C16 C13 C14 119.5(4)
C15 C14 C13 108.7(4)
C52 C14 C13 120.6(4)
C52 C14 C15 120.1(4)
C14 C15 C9 109.6(4)
C39 C15 C9 124.4(4)
C39 C15 C14 120.2(4)
C13 C16 C17 119.2(4)
C13 C16 C23 120.0(4)
C17 C16 C23 107.7(4)
C16 C17 C22 108.7(4)
C18 C17 C16 119.1(4)
C18 C17 C22 119.8(4)
C17 C18 C11 120.8(4)
C17 C18 C19 120.2(4)
C19 C18 C11 108.3(4)
C18 C19 C53 108.2(4)
C20 C19 C18 119.7(4)
C20 C19 C53 120.9(5)
C19 C20 C21 120.3(5)
C19 C20 C45 118.8(5)
C21 C20 C45 108.1(4)
C20 C21 C47 107.9(5)
C22 C21 C20 119.9(5)
C22 C21 C47 120.0(5)
C21 C22 C17 120.2(5)
C21 C22 C25 120.4(5)
C25 C22 C17 107.3(4)
C24 C23 C16 120.4(4)
C24 C23 C25 120.3(4)
C25 C23 C16 107.5(4)
C23 C24 C28 119.9(4)
C23 C24 C52 119.9(4)
C52 C24 C28 107.9(4)
C22 C25 C23 108.8(4)
C26 C25 C22 119.4(4)
C26 C25 C23 120.0(5)
C25 C26 C27 118.9(5)
C25 C26 C48 120.1(4)
C48 C26 C27 109.0(4)
C26 C27 C64 107.3(4)
C28 C27 C26 120.7(5)
C28 C27 C64 120.1(5)
C24 C28 C29 107.4(4)
C27 C28 C24 120.1(5)
C27 C28 C29 119.8(4)
C30 C29 C28 107.9(4)
C34 C29 C28 119.7(4)
C34 C29 C30 120.4(4)
C31 C30 C29 119.9(4)
C31 C30 C52 119.3(4)
C52 C30 C29 107.9(4)
C30 C31 C32 119.9(5)
C30 C31 C39 120.6(4)
C39 C31 C32 108.5(4)
C33 C32 C31 120.3(6)
C33 C32 C37 119.9(5)
C37 C32 C31 108.2(4)
C32 C33 C34 119.5(5)
C32 C33 C36 120.2(5)
C36 C33 C34 108.2(4)
C29 C34 C33 120.0(4)
C29 C34 C35 120.7(4)
C35 C34 C33 107.4(4)
C34 C35 C66 108.2(4)
C64 C35 C34 119.9(4)
C64 C35 C66 119.9(4)
C62 C36 C33 119.9(4)
C62 C36 C66 120.8(4)
C66 C36 C33 107.9(4)
C32 C37 C38 108.0(4)
C43 C37 C32 119.8(5)
C43 C37 C38 120.3(5)
C37 C38 C39 107.3(4)
C40 C38 C37 119.6(5)
C40 C38 C39 121.7(4)
C15 C39 C31 119.9(4)
C15 C39 C38 119.7(4)
C31 C39 C38 107.9(3)
C38 C40 C1 123.3(4)
C38 C40 C42 119.8(4)
C42 C40 C1 109.6(4)
C42 C41 C67 108.3(4)
C55 C41 C42 121.4(4)
C55 C41 C67 119.8(4)
C40 C42 C41 108.9(4)
C63 C42 C40 121.2(4)
C63 C42 C41 119.2(5)
C37 C43 C62 119.9(5)
C37 C43 C63 120.4(4)
C63 C43 C62 107.5(4)
C45 C44 C54 119.8(4)
C45 C44 C58 120.2(4)
C58 C44 C54 108.1(4)
C44 C45 C20 120.5(5)
C44 C45 C46 120.3(4)
C46 C45 C20 107.2(4)
C47 C46 C45 108.4(4)
C65 C46 C45 119.6(4)
C65 C46 C47 120.2(5)
C46 C47 C21 108.4(4)
C48 C47 C21 119.8(5)
C48 C47 C46 119.9(4)
C26 C48 C49 107.6(4)
C47 C48 C26 120.3(4)
C47 C48 C49 120.1(4)
C50 C49 C48 119.2(4)
C50 C49 C64 120.5(5)
C64 C49 C48 108.2(4)
C49 C50 C51 119.5(5)
C49 C50 C65 120.8(4)
C65 C50 C51 108.2(4)
C61 C51 C50 107.8(4)
C66 C51 C50 120.1(4)
C66 C51 C61 120.2(4)
C14 C52 C24 119.7(4)
C14 C52 C30 119.9(4)
C30 C52 C24 109.0(4)
C12 C53 C19 108.6(4)
C54 C53 C12 120.8(4)
C54 C53 C19 119.5(4)
C53 C54 C44 120.6(4)
C53 C54 C55 119.2(4)
C55 C54 C44 107.7(4)
C41 C55 C54 119.8(4)
C41 C55 C56 119.2(4)
C54 C55 C56 108.2(4)
C57 C56 C55 119.8(4)
C57 C56 C58 120.3(4)
C58 C56 C55 107.6(4)
C56 C57 C60 119.9(4)
C56 C57 C63 120.9(4)
C63 C57 C60 106.9(4)
C56 C58 C44 108.3(4)
C59 C58 C44 119.9(4)
C59 C58 C56 120.3(4)
C58 C59 C61 119.5(4)
C58 C59 C65 119.8(4)
C61 C59 C65 108.4(4)
C61 C60 C57 119.5(4)
C61 C60 C62 120.7(4)
C62 C60 C57 108.0(4)
C59 C61 C51 107.7(4)
C60 C61 C51 119.4(4)
C60 C61 C59 120.5(4)
C36 C62 C43 120.2(4)
C36 C62 C60 119.4(4)
C60 C62 C43 108.2(4)
C42 C63 C43 118.8(4)
C42 C63 C57 119.5(5)
C43 C63 C57 109.3(4)
C35 C64 C27 119.8(4)
C35 C64 C49 120.0(4)
C49 C64 C27 107.9(4)
C46 C65 C50 119.7(4)
C46 C65 C59 120.2(4)
C50 C65 C59 107.9(4)
C36 C66 C35 108.3(4)
C51 C66 C35 120.0(4)
C51 C66 C36 119.6(4)
C12 C67 C1 124.2(4)
C12 C67 C41 120.8(4)
C41 C67 C1 109.5(3)
C14A C33A C34A 109(2)
C32A C33A C14A 123.3(19)
C32A C33A C34A 118(2)
C34A C13A C1A 115.9(18)
C12A C13A C34A 117(2)
C12A C13A C1A 121.7(17)
C19A C10A C9A 113.6(19)
C11A C10A C19A 120(2)
C11A C10A C9A 121(2)
C10A C19A C18A 104.7(19)
C20A C19A C10A 121(2)
C20A C19A C18A 120.3(19)
C55A C53A C54A 109(3)
C55A C53A C67A 117(2)
C67A C53A C54A 119(2)
C57A C54A C53A 107(2)
C51A C54A C53A 120(2)
C51A C54A C57A 119(2)
C53A C55A C64A 122(2)
C53A C55A C56A 112(3)
C64A C55A C56A 116(3)
C55A C64A C63A 120(2)
C42A C64A C55A 119(3)
C42A C64A C63A 109(2)
C64A C42A C41A 109(3)
C43A C42A C64A 121(3)
C43A C42A C41A 117(2)
C42A C41A C65A 107(2)
C38A C41A C42A 122(2)
C38A C41A C65A 116(2)
C63A C65A C41A 106(2)
C66A C65A C41A 121(2)
C66A C65A C63A 120(2)
C64A C63A C65A 108(2)
C62A C63A C64A 121(2)
C62A C63A C65A 119(2)
C18A C17A C9A 118(2)
C18A C17A C16A 114(2)
C16A C17A C9A 120(2)
C17A C18A C19A 105(2)
C23A C18A C19A 118(2)
C23A C18A C17A 129(2)
C33A C14A C1A 115.8(16)
C15A C14A C33A 118(2)
C15A C14A C1A 119.9(18)
C13A C34A C33A 106(2)
C35A C34A C33A 120(2)
C35A C34A C13A 123(2)
C55A C56A C57A 104(2)
C61A C56A C55A 124(2)
C61A C56A C57A 119(2)
C54A C57A C56A 109(2)
C59A C57A C54A 122(3)
C59A C57A C56A 119(2)
C5A C6A C7A 117(2)
F6A C6A C5A 129(3)
F6A C6A C7A 114(2)
C6A C5A C4A 127(3)
C6A C5A F5A 114(3)
C4A C5A F5A 119(3)
C5A C4A C3A 120(3)
C5A C4A F4A 121(3)
C3A C4A F4A 119(2)
C4A C3A F3A 116(2)
C4A C3A C2A 120(2)
F3A C3A C2A 124.4(17)
C17A C9A C10A 94.9(15)
C8A C9A C10A 108.6(14)
C8A C9A C17A 110.1(13)
C1A C9A C10A 116.6(14)
C1A C9A C17A 118.0(14)
C1A C9A C8A 108.0
F2A C8A F1A 102.6(10)
F2A C8A C9A 121.2(13)
F2A C8A C7A 108.5(11)
C9A C8A F1A 113.6(12)
C9A C8A C7A 108.0
C7A C8A F1A 101.0(10)
C8A C7A C6A 135.8(15)
C2A C7A C6A 116.2(15)
C2A C7A C8A 108.0
C7A C2A C3A 120.4(14)
C1A C2A C3A 131.4(14)
C1A C2A C7A 108.0
C14A C1A C13A 91.7(12)
C9A C1A C13A 116.4(13)
C9A C1A C14A 117.8(12)
C9A C1A C2A 108.0
C2A C1A C13A 110.1(12)
C2A C1A C14A 112.1(13)
C32A C37A C66A 108.0
C32A C37A C36A 118.1(14)
C66A C37A C36A 120.9(15)
C33A C32A C37A 122.2(15)
C33A C32A C31A 116.7(15)
C37A C32A C31A 108.0
C32A C31A C30A 108.0
C32A C31A C27A 121.4(14)
C30A C31A C27A 118.9(15)
C31A C30A C29A 121.2(14)
C66A C30A C31A 108.0
C66A C30A C29A 118.7(15)
C37A C66A C65A 119.1(16)
C30A C66A C65A 121.1(15)
C30A C66A C37A 108.0
C35A C40A C39A 108.0
C35A C40A C46A 117.7(14)
C39A C40A C46A 122.2(14)
C34A C35A C40A 119.2(18)
C34A C35A C36A 120.5(18)
C40A C35A C36A 108.0
C35A C36A C37A 121.4(15)
C35A C36A C38A 108.0
C38A C36A C37A 119.4(15)
C41A C38A C36A 122.9(16)
C41A C38A C39A 118.2(17)
C39A C38A C36A 108.0
C38A C39A C40A 108.0
C44A C39A C40A 117.0(18)
C44A C39A C38A 120.5(18)
C19A C20A C21A 119.5(16)
C19A C20A C49A 120.3(15)
C21A C20A C49A 108.0
C20A C21A C51A 108.0
C22A C21A C20A 119.9(15)
C22A C21A C51A 120.4(15)
C54A C51A C21A 119.9(17)
C54A C51A C50A 121.6(16)
C50A C51A C21A 108.0
C51A C50A C49A 108.0
C52A C50A C51A 118.5(16)
C52A C50A C49A 121.8(16)
C20A C49A C48A 118.3(14)
C50A C49A C20A 108.0
C50A C49A C48A 120.4(14)
C29A C28A C60A 108.0
C26A C28A C60A 120.3(19)
C26A C28A C29A 120.1(19)
C61A C60A C28A 108.0
C58A C60A C28A 122.2(16)
C58A C60A C61A 119.3(17)
C56A C61A C60A 120.8(18)
C56A C61A C62A 119.4(17)
C60A C61A C62A 108.0
C61A C62A C63A 119.2(18)
C29A C62A C63A 120.1(17)
C29A C62A C61A 108.0
C28A C29A C30A 118.6(15)
C62A C29A C30A 121.4(16)
C62A C29A C28A 108.0
C50A C52A C45A 116(2)
C50A C52A C67A 123(2)
C67A C52A C45A 108.0
C52A C45A C47A 126(2)
C44A C45A C52A 108.0
C44A C45A C47A 116(2)
C39A C44A C45A 125(2)
C39A C44A C43A 119(2)
C45A C44A C43A 108.0
C42A C43A C44A 123(2)
C42A C43A C67A 118(2)
C67A C43A C44A 108.0
C52A C67A C53A 117(2)
C43A C67A C53A 122(2)
C43A C67A C52A 108.0
C60A C58A C59A 121.0(16)
C60A C58A C24A 119.0(15)
C24A C58A C59A 108.0
C57A C59A C58A 120.7(18)
C57A C59A C22A 120.2(19)
C22A C59A C58A 108.0
C21A C22A C59A 118.4(15)
C21A C22A C23A 121.3(15)
C59A C22A C23A 108.0
C18A C23A C22A 120.5(16)
C18A C23A C24A 117.1(16)
C22A C23A C24A 108.0
C58A C24A C25A 118.3(18)
C23A C24A C58A 108.0
C23A C24A C25A 118.8(17)
C28A C26A C27A 123(2)
C28A C26A C25A 118(2)
C25A C26A C27A 108.0
C26A C27A C31A 119(2)
C15A C27A C31A 119.9(19)
C15A C27A C26A 108.0
C14A C15A C27A 120.5(19)
C14A C15A C16A 118.6(18)
C27A C15A C16A 108.0
C15A C16A C17A 123(2)
C25A C16A C17A 119(2)
C25A C16A C15A 108.0
C26A C25A C24A 122(2)
C16A C25A C24A 122(2)
C16A C25A C26A 108.0
C11A C48A C49A 122.0(14)
C47A C48A C49A 119.0(14)
C47A C48A C11A 108.0
C48A C11A C10A 118.0(16)
C12A C11A C10A 122.4(16)
C12A C11A C48A 108.0
C13A C12A C11A 118.5(15)
C13A C12A C46A 121.3(16)
C11A C12A C46A 108.0
C12A C46A C40A 121.8(15)
C12A C46A C47A 108.0
C47A C46A C40A 117.7(14)
C48A C47A C45A 116.8(17)
C48A C47A C46A 108.0
C46A C47A C45A 122.0(18)

loop_
_geom_bond_atom_site_label_1
_geom_bond_atom_site_label_2
_geom_bond_distance
C3 C4 1.364(7)
C3 C2 1.391(5)
C3 F3 1.339(5)
C4 C5 1.408(7)
C4 F4 1.331(5)
C5 C6 1.384(6)
C5 F5 1.326(7)
C6 C7 1.390(6)
C6 F6 1.340(5)
C7 C8 1.482(5)
C7 C2 1.374(6)
C8 C9 1.572(5)
C8 F2 1.371(4)
C8 F1 1.360(4)
C2 C1 1.538(6)
C1 C9 1.610(5)
C1 C40 1.543(5)
C1 C67 1.523(6)
C9 C10 1.535(6)
C9 C15 1.529(5)
C10 C11 1.370(6)
C10 C13 1.442(5)
C11 C12 1.477(6)
C11 C18 1.453(6)
C12 C53 1.446(6)
C12 C67 1.362(6)
C13 C14 1.451(6)
C13 C16 1.388(6)
C14 C15 1.441(6)
C14 C52 1.394(6)
C15 C39 1.366(6)
C16 C17 1.446(6)
C16 C23 1.454(6)
C17 C18 1.390(6)
C17 C22 1.451(6)
C18 C19 1.445(6)
C19 C20 1.393(7)
C19 C53 1.451(6)
C20 C21 1.444(6)
C20 C45 1.475(6)
C21 C22 1.386(8)
C21 C47 1.456(6)
C22 C25 1.442(6)
C23 C24 1.385(6)
C23 C25 1.452(6)
C24 C28 1.453(6)
C24 C52 1.447(6)
C25 C26 1.409(6)
C26 C27 1.455(6)
C26 C48 1.437(6)
C27 C28 1.383(6)
C27 C64 1.464(6)
C28 C29 1.464(6)
C29 C30 1.456(6)
C29 C34 1.388(6)
C30 C31 1.393(6)
C30 C52 1.432(6)
C31 C32 1.456(7)
C31 C39 1.439(6)
C32 C33 1.397(8)
C32 C37 1.454(6)
C33 C34 1.463(6)
C33 C36 1.444(7)
C34 C35 1.443(6)
C35 C64 1.392(6)
C35 C66 1.450(6)
C36 C62 1.390(6)
C36 C66 1.443(6)
C37 C38 1.457(6)
C37 C43 1.390(8)
C38 C39 1.481(6)
C38 C40 1.378(6)
C40 C42 1.432(6)
C41 C42 1.439(7)
C41 C55 1.393(6)
C41 C67 1.452(6)
C42 C63 1.409(6)
C43 C62 1.458(6)
C43 C63 1.427(7)
C44 C45 1.383(7)
C44 C54 1.452(6)
C44 C58 1.451(6)
C45 C46 1.453(6)
C46 C47 1.446(6)
C46 C65 1.394(6)
C47 C48 1.386(7)
C48 C49 1.465(7)
C49 C50 1.386(6)
C49 C64 1.446(6)
C50 C51 1.457(7)
C50 C65 1.442(6)
C51 C61 1.452(6)
C51 C66 1.389(6)
C53 C54 1.394(6)
C54 C55 1.449(6)
C55 C56 1.459(6)
C56 C57 1.384(7)
C56 C58 1.444(6)
C57 C60 1.460(6)
C57 C63 1.449(6)
C58 C59 1.394(6)
C59 C61 1.450(6)
C59 C65 1.451(6)
C60 C61 1.392(6)
C60 C62 1.440(6)
C33A C14A 1.44(3)
C33A C34A 1.48(4)
C33A C32A 1.42(3)
C13A C34A 1.47(3)
C13A C1A 1.64(3)
C13A C12A 1.36(2)
C10A C19A 1.47(3)
C10A C9A 1.53(3)
C10A C11A 1.43(3)
C19A C18A 1.49(3)
C19A C20A 1.39(3)
C53A C54A 1.47(3)
C53A C55A 1.37(4)
C53A C67A 1.44(3)
C54A C57A 1.43(4)
C54A C51A 1.36(3)
C55A C64A 1.42(3)
C55A C56A 1.46(4)
C64A C42A 1.41(3)
C64A C63A 1.44(4)
C42A C41A 1.43(4)
C42A C43A 1.37(4)
C41A C65A 1.49(4)
C41A C38A 1.41(3)
C65A C63A 1.46(3)
C65A C66A 1.42(3)
C63A C62A 1.43(3)
C17A C18A 1.39(3)
C17A C9A 1.51(3)
C17A C16A 1.47(3)
C18A C23A 1.38(3)
C14A C1A 1.63(3)
C14A C15A 1.41(2)
C34A C35A 1.39(3)
C56A C57A 1.50(3)
C56A C61A 1.36(3)
C57A C59A 1.35(3)
C6A C5A 1.33(4)
C6A F6A 1.27(3)
C6A C7A 1.50(3)
C5A C4A 1.34(4)
C5A F5A 1.43(4)
C4A C3A 1.35(3)
C4A F4A 1.38(3)
C3A F3A 1.36(3)
C3A C2A 1.43(2)
F1A C8A 1.440(18)
F2A C8A 1.360(19)
C9A C8A 1.4200
C9A C1A 1.4200
C8A C7A 1.4200
C7A C2A 1.4200
C2A C1A 1.4200
C37A C32A 1.4200
C37A C66A 1.4200
C37A C36A 1.427(19)
C32A C31A 1.4200
C31A C30A 1.4200
C31A C27A 1.43(2)
C30A C66A 1.4200
C30A C29A 1.44(2)
C40A C35A 1.4200
C40A C39A 1.4200
C40A C46A 1.44(2)
C35A C36A 1.4200
C36A C38A 1.4200
C38A C39A 1.4200
C39A C44A 1.40(3)
C20A C21A 1.4200
C20A C49A 1.4200
C21A C51A 1.4200
C21A C22A 1.407(19)
C51A C50A 1.4200
C50A C49A 1.4200
C50A C52A 1.41(2)
C49A C48A 1.48(2)
C28A C60A 1.4200
C28A C29A 1.4200
C28A C26A 1.38(3)
C60A C61A 1.4200
C60A C58A 1.38(2)
C61A C62A 1.4200
C62A C29A 1.4200
C52A C45A 1.4200
C52A C67A 1.4200
C45A C44A 1.4200
C45A C47A 1.44(3)
C44A C43A 1.4200
C43A C67A 1.4200
C58A C59A 1.4200
C58A C24A 1.4200
C59A C22A 1.4200
C22A C23A 1.4200
C23A C24A 1.4200
C24A C25A 1.43(3)
C26A C27A 1.4200
C26A C25A 1.4200
C27A C15A 1.4200
C15A C16A 1.4200
C16A C25A 1.4200
C48A C11A 1.4200
C48A C47A 1.4200
C11A C12A 1.4200
C12A C46A 1.4200
C46A C47A 1.4200

loop_
_geom_torsion_atom_site_label_1
_geom_torsion_atom_site_label_2
_geom_torsion_atom_site_label_3
_geom_torsion_atom_site_label_4
_geom_torsion
F3_a C3_a C4_a F4_a -0.6(7)
C2 C3 C4 F4 -179.7(4)
F3 C3 C4 C5 179.1(4)
C2 C3 C4 C5 -0.1(7)
F4 C4 C5 F5 0.4(8)
C3 C4 C5 F5 -179.3(5)
F4 C4 C5 C6 179.2(5)
C3 C4 C5 C6 -0.4(8)
F5 C5 C6 F6 2.6(8)
C4 C5 C6 F6 -176.2(4)
F5 C5 C6 C7 -179.7(5)
C4 C5 C6 C7 1.5(8)
F6 C6 C7 C2 175.6(4)
C5 C6 C7 C2 -2.1(7)
F6 C6 C7 C8 0.8(7)
C5 C6 C7 C8 -176.8(4)
C2 C7 C8 F1 133.6(4)
C6 C7 C8 F1 -51.3(6)
C2 C7 C8 F2 -109.3(4)
C6 C7 C8 F2 65.8(5)
C2 C7 C8 C9 10.1(4)
C6 C7 C8 C9 -174.7(4)
C6 C7 C2 C3 1.6(6)
C8 C7 C2 C3 177.0(4)
C6 C7 C2 C1 179.5(4)
C8 C7 C2 C1 -5.0(5)
F3 C3 C2 C7 -179.6(4)
C4 C3 C2 C7 -0.5(6)
F3 C3 C2 C1 2.8(6)
C4 C3 C2 C1 -178.1(4)
C7 C2 C1 C67 -124.7(4)
C3 C2 C1 C67 53.1(5)
C7 C2 C1 C40 122.5(4)
C3 C2 C1 C40 -59.7(6)
C7 C2 C1 C9 -2.1(4)
C3 C2 C1 C9 175.6(4)
F1 C8 C9 C15 100.3(4)
F2 C8 C9 C15 -15.6(4)
C7 C8 C9 C15 -134.7(3)
F1 C8 C9 C10 -11.2(4)
F2 C8 C9 C10 -127.1(3)
C7 C8 C9 C10 113.8(3)
F1 C8 C9 C1 -135.8(3)
F2 C8 C9 C1 108.3(3)
C7 C8 C9 C1 -10.8(4)
C67 C1 C9 C15 -113.2(4)
C2 C1 C9 C15 128.0(3)
C40 C1 C9 C15 2.1(5)
C67 C1 C9 C10 1.9(5)
C2 C1 C9 C10 -116.9(4)
C40 C1 C9 C10 117.2(4)
C67 C1 C9 C8 126.6(3)
C2 C1 C9 C8 7.8(4)
C40 C1 C9 C8 -118.1(4)
C15 C9 C10 C11 132.9(4)
C8 C9 C10 C11 -110.5(5)
C1 C9 C10 C11 9.5(6)
C15 C9 C10 C13 -16.9(4)
C8 C9 C10 C13 99.7(4)
C1 C9 C10 C13 -140.3(3)
C13 C10 C11 C18 -2.1(6)
C9 C10 C11 C18 -149.5(4)
C13 C10 C11 C12 137.2(4)
C9 C10 C11 C12 -10.1(6)
C10 C11 C12 C67 -2.3(6)
C18 C11 C12 C67 141.5(4)
C10 C11 C12 C53 -143.4(4)
C18 C11 C12 C53 0.3(4)
C11 C10 C13 C16 3.6(6)
C9 C10 C13 C16 155.3(4)
C11 C10 C13 C14 -140.5(4)
C9 C10 C13 C14 11.1(5)
C16 C13 C14 C52 -0.5(6)
C10 C13 C14 C52 144.7(4)
C16 C13 C14 C15 -145.0(4)
C10 C13 C14 C15 0.2(5)
C52 C14 C15 C39 -1.9(6)
C13 C14 C15 C39 142.7(4)
C52 C14 C15 C9 -156.2(4)
C13 C14 C15 C9 -11.5(4)
C10 C9 C15 C39 -135.9(4)
C8 C9 C15 C39 104.3(4)
C1 C9 C15 C39 -13.6(6)
C10 C9 C15 C14 17.0(4)
C8 C9 C15 C14 -102.8(4)
C1 C9 C15 C14 139.3(4)
C10 C13 C16 C17 -2.7(6)
C14 C13 C16 C17 137.6(4)
C10 C13 C16 C23 -139.1(4)
C14 C13 C16 C23 1.2(6)
C13 C16 C17 C18 0.3(6)
C23 C16 C17 C18 141.4(4)
C13 C16 C17 C22 -141.7(4)
C23 C16 C17 C22 -0.5(5)
C16 C17 C18 C19 -139.1(4)
C22 C17 C18 C19 -1.3(6)
C16 C17 C18 C11 1.2(6)
C22 C17 C18 C11 138.9(4)
C10 C11 C18 C17 -0.2(6)
C12 C11 C18 C17 -144.3(4)
C10 C11 C18 C19 144.2(4)
C12 C11 C18 C19 0.1(4)
C17 C18 C19 C20 0.1(7)
C11 C18 C19 C20 -144.6(5)
C17 C18 C19 C53 144.1(4)
C11 C18 C19 C53 -0.5(5)
C18 C19 C20 C21 1.3(7)
C53 C19 C20 C21 -138.2(5)
C18 C19 C20 C45 138.3(5)
C53 C19 C20 C45 -1.2(8)
C19 C20 C21 C22 -1.3(8)
C45 C20 C21 C22 -142.3(7)
C19 C20 C21 C47 141.0(6)
C45 C20 C21 C47 0.0(6)
C20 C21 C22 C25 137.9(5)
C47 C21 C22 C25 0.1(9)
C20 C21 C22 C17 0.0(8)
C47 C21 C22 C17 -137.8(5)
C18 C17 C22 C21 1.3(7)
C16 C17 C22 C21 142.9(5)
C18 C17 C22 C25 -141.4(4)
C16 C17 C22 C25 0.3(5)
C13 C16 C23 C24 -1.6(6)
C17 C16 C23 C24 -142.4(4)
C13 C16 C23 C25 141.4(4)
C17 C16 C23 C25 0.6(4)
C25 C23 C24 C52 -137.1(4)
C16 C23 C24 C52 1.2(6)
C25 C23 C24 C28 0.6(6)
C16 C23 C24 C28 138.9(4)
C21 C22 C25 C26 0.4(7)
C17 C22 C25 C26 143.0(4)
C21 C22 C25 C23 -142.5(5)
C17 C22 C25 C23 0.1(5)
C24 C23 C25 C26 0.0(6)
C16 C23 C25 C26 -143.0(4)
C24 C23 C25 C22 142.6(4)
C16 C23 C25 C22 -0.4(5)
C22 C25 C26 C48 -0.6(6)
C23 C25 C26 C48 138.2(4)
C22 C25 C26 C27 -139.1(5)
C23 C25 C26 C27 -0.4(6)
C25 C26 C27 C28 0.2(7)
C48 C26 C27 C28 -142.5(4)
C25 C26 C27 C64 143.0(4)
C48 C26 C27 C64 0.3(5)
C26 C27 C28 C24 0.4(6)
C64 C27 C28 C24 -137.8(4)
C26 C27 C28 C29 137.2(5)
C64 C27 C28 C29 -0.9(6)
C23 C24 C28 C27 -0.8(6)
C52 C24 C28 C27 141.4(4)
C23 C24 C28 C29 -142.4(4)
C52 C24 C28 C29 -0.2(5)
C27 C28 C29 C34 0.5(6)
C24 C28 C29 C34 142.3(4)
C27 C28 C29 C30 -142.1(4)
C24 C28 C29 C30 -0.4(5)
C34 C29 C30 C31 -0.4(6)
C28 C29 C30 C31 141.9(4)
C34 C29 C30 C52 -141.5(4)
C28 C29 C30 C52 0.8(5)
C52 C30 C31 C39 -2.4(7)
C29 C30 C31 C39 -139.1(4)
C52 C30 C31 C32 137.7(5)
C29 C30 C31 C32 0.9(6)
C30 C31 C32 C33 -0.8(8)
C39 C31 C32 C33 143.5(6)
C30 C31 C32 C37 -144.0(5)
C39 C31 C32 C37 0.4(5)
C37 C32 C33 C36 1.0(7)
C31 C32 C33 C36 -137.9(5)
C37 C32 C33 C34 139.1(5)
C31 C32 C33 C34 0.2(8)
C30 C29 C34 C35 137.9(4)
C28 C29 C34 C35 0.0(6)
C30 C29 C34 C33 -0.2(6)
C28 C29 C34 C33 -138.2(4)
C32 C33 C34 C29 0.3(7)
C36 C33 C34 C29 142.9(4)
C32 C33 C34 C35 -142.7(5)
C36 C33 C34 C35 -0.1(5)
C29 C34 C35 C64 -0.1(6)
C33 C34 C35 C64 142.6(4)
C29 C34 C35 C66 -142.8(4)
C33 C34 C35 C66 0.0(5)
C32 C33 C36 C62 -1.2(7)
C34 C33 C36 C62 -143.5(4)
C32 C33 C36 C66 142.5(5)
C34 C33 C36 C66 0.2(5)
C33 C32 C37 C43 -0.4(7)
C31 C32 C37 C43 142.9(7)
C33 C32 C37 C38 -143.3(7)
C31 C32 C37 C38 0.0(5)
C43 C37 C38 C40 0.9(8)
C32 C37 C38 C40 143.7(5)
C43 C37 C38 C39 -143.1(6)
C32 C37 C38 C39 -0.3(5)
C14 C15 C39 C31 0.6(6)
C9 C15 C39 C31 150.9(4)
C14 C15 C39 C38 -136.9(4)
C9 C15 C39 C38 13.4(6)
C30 C31 C39 C15 1.6(7)
C32 C31 C39 C15 -142.5(5)
C30 C31 C39 C38 143.5(4)
C32 C31 C39 C38 -0.6(5)
C40 C38 C39 C15 -0.5(7)
C37 C38 C39 C15 142.6(5)
C40 C38 C39 C31 -142.5(4)
C37 C38 C39 C31 0.6(5)
C37 C38 C40 C42 -3.1(6)
C39 C38 C40 C42 135.7(5)
C37 C38 C40 C1 -149.9(5)
C39 C38 C40 C1 -11.2(7)
C67 C1 C40 C38 133.1(4)
C2 C1 C40 C38 -109.0(5)
C9 C1 C40 C38 9.6(6)
C67 C1 C40 C42 -16.7(4)
C2 C1 C40 C42 101.3(4)
C9 C1 C40 C42 -140.2(4)
C38 C40 C42 C63 3.7(6)
C1 C40 C42 C63 154.7(4)
C38 C40 C42 C41 -140.4(4)
C1 C40 C42 C41 10.7(5)
C55 C41 C42 C63 0.3(7)
C67 C41 C42 C63 -144.2(4)
C55 C41 C42 C40 145.2(4)
C67 C41 C42 C40 0.6(5)
C32 C37 C43 C63 -137.8(5)
C38 C37 C43 C63 0.6(9)
C32 C37 C43 C62 0.0(7)
C38 C37 C43 C62 138.4(5)
C58 C44 C45 C46 0.0(6)
C54 C44 C45 C46 138.2(4)
C58 C44 C45 C20 -137.9(5)
C54 C44 C45 C20 0.3(6)
C19 C20 C45 C44 1.0(7)
C21 C20 C45 C44 142.7(5)
C19 C20 C45 C46 -141.8(5)
C21 C20 C45 C46 -0.1(5)
C44 C45 C46 C65 0.3(7)
C20 C45 C46 C65 143.1(5)
C44 C45 C46 C47 -142.6(4)
C20 C45 C46 C47 0.2(5)
C65 C46 C47 C48 -0.1(7)
C45 C46 C47 C48 142.5(4)
C65 C46 C47 C21 -142.8(5)
C45 C46 C47 C21 -0.2(5)
C22 C21 C47 C48 -0.4(8)
C20 C21 C47 C48 -142.6(5)
C22 C21 C47 C46 142.4(6)
C20 C21 C47 C46 0.1(6)
C46 C47 C48 C26 -138.3(5)
C21 C47 C48 C26 0.3(7)
C46 C47 C48 C49 -0.2(7)
C21 C47 C48 C49 138.3(5)
C25 C26 C48 C47 0.2(6)
C27 C26 C48 C47 142.5(4)
C25 C26 C48 C49 -142.5(4)
C27 C26 C48 C49 -0.2(5)
C47 C48 C49 C50 0.0(7)
C26 C48 C49 C50 142.8(4)
C47 C48 C49 C64 -142.6(4)
C26 C48 C49 C64 0.1(5)
C64 C49 C50 C65 138.5(4)
C48 C49 C50 C65 0.4(6)
C64 C49 C50 C51 -0.7(6)
C48 C49 C50 C51 -138.7(4)
C49 C50 C51 C66 0.9(6)
C65 C50 C51 C66 -142.8(4)
C49 C50 C51 C61 143.8(4)
C65 C50 C51 C61 0.1(5)
C15 C14 C52 C30 1.1(6)
C13 C14 C52 C30 -139.4(4)
C15 C14 C52 C24 140.6(4)
C13 C14 C52 C24 0.1(6)
C31 C30 C52 C14 1.0(6)
C29 C30 C52 C14 142.4(4)
C31 C30 C52 C24 -142.3(4)
C29 C30 C52 C24 -1.0(5)
C23 C24 C52 C14 -0.5(6)
C28 C24 C52 C14 -142.7(4)
C23 C24 C52 C30 142.9(4)
C28 C24 C52 C30 0.7(5)
C67 C12 C53 C54 1.6(6)
C11 C12 C53 C54 142.9(4)
C67 C12 C53 C19 -142.0(4)
C11 C12 C53 C19 -0.7(4)
C20 C19 C53 C54 0.2(7)
C18 C19 C53 C54 -143.4(4)
C20 C19 C53 C12 144.3(5)
C18 C19 C53 C12 0.8(5)
C12 C53 C54 C55 -1.2(6)
C19 C53 C54 C55 138.5(4)
C12 C53 C54 C44 -138.6(4)
C19 C53 C54 C44 1.2(6)
C45 C44 C54 C53 -1.4(6)
C58 C44 C54 C53 141.3(4)
C45 C44 C54 C55 -143.0(4)
C58 C44 C54 C55 -0.3(4)
C42 C41 C55 C54 -138.1(4)
C67 C41 C55 C54 2.6(6)
C42 C41 C55 C56 -1.0(7)
C67 C41 C55 C56 139.7(4)
C53 C54 C55 C41 -0.9(6)
C44 C54 C55 C41 141.4(4)
C53 C54 C55 C56 -142.1(4)
C44 C54 C55 C56 0.1(5)
C41 C55 C56 C57 1.0(6)
C54 C55 C56 C57 142.5(4)
C41 C55 C56 C58 -141.4(4)
C54 C55 C56 C58 0.1(5)
C58 C56 C57 C63 137.3(4)
C55 C56 C57 C63 -0.5(6)
C58 C56 C57 C60 -0.1(6)
C55 C56 C57 C60 -137.8(4)
C57 C56 C58 C59 0.7(6)
C55 C56 C58 C59 142.9(4)
C57 C56 C58 C44 -142.5(4)
C55 C56 C58 C44 -0.3(5)
C45 C44 C58 C59 -0.5(6)
C54 C44 C58 C59 -143.0(4)
C45 C44 C58 C56 142.9(4)
C54 C44 C58 C56 0.4(5)
C56 C58 C59 C61 -0.6(6)
C44 C58 C59 C61 138.5(4)
C56 C58 C59 C65 -138.4(4)
C44 C58 C59 C65 0.6(6)
C56 C57 C60 C61 -0.6(6)
C63 C57 C60 C61 -143.2(4)
C56 C57 C60 C62 142.4(4)
C63 C57 C60 C62 -0.1(4)
C62 C60 C61 C59 -137.6(4)
C57 C60 C61 C59 0.7(6)
C62 C60 C61 C51 0.0(6)
C57 C60 C61 C51 138.3(4)
C58 C59 C61 C60 -0.2(6)
C65 C59 C61 C60 142.0(4)
C58 C59 C61 C51 -142.1(4)
C65 C59 C61 C51 0.1(5)
C66 C51 C61 C60 0.4(6)
C50 C51 C61 C60 -142.5(4)
C66 C51 C61 C59 142.8(4)
C50 C51 C61 C59 -0.1(5)
C66 C36 C62 C60 -0.3(6)
C33 C36 C62 C60 138.7(4)
C66 C36 C62 C43 -138.2(4)
C33 C36 C62 C43 0.8(6)
C61 C60 C62 C36 0.0(6)
C57 C60 C62 C36 -142.5(4)
C61 C60 C62 C43 142.4(4)
C57 C60 C62 C43 -0.1(4)
C37 C43 C62 C36 -0.2(7)
C63 C43 C62 C36 142.3(4)
C37 C43 C62 C60 -142.3(5)
C63 C43 C62 C60 0.3(5)
C40 C42 C63 C43 -2.1(6)
C41 C42 C63 C43 138.4(5)
C40 C42 C63 C57 -140.2(4)
C41 C42 C63 C57 0.2(6)
C37 C43 C63 C42 0.0(7)
C62 C43 C63 C42 -142.4(4)
C37 C43 C63 C57 142.0(5)
C62 C43 C63 C57 -0.4(5)
C56 C57 C63 C42 -0.2(6)
C60 C57 C63 C42 142.0(4)
C56 C57 C63 C43 -141.8(4)
C60 C57 C63 C43 0.3(5)
C34 C35 C64 C49 -137.9(4)
C66 C35 C64 C49 0.5(6)
C34 C35 C64 C27 -0.3(6)
C66 C35 C64 C27 138.1(4)
C50 C49 C64 C35 0.0(6)
C48 C49 C64 C35 142.1(4)
C50 C49 C64 C27 -142.1(4)
C48 C49 C64 C27 0.0(5)
C28 C27 C64 C35 0.8(6)
C26 C27 C64 C35 -142.3(4)
C28 C27 C64 C49 142.9(4)
C26 C27 C64 C49 -0.2(5)
C47 C46 C65 C50 0.5(6)
C45 C46 C65 C50 -138.0(4)
C47 C46 C65 C59 138.4(5)
C45 C46 C65 C59 -0.1(6)
C49 C50 C65 C46 -0.7(6)
C51 C50 C65 C46 142.5(4)
C49 C50 C65 C59 -143.2(4)
C51 C50 C65 C59 0.0(5)
C58 C59 C65 C46 -0.3(6)
C61 C59 C65 C46 -142.3(4)
C58 C59 C65 C50 141.9(4)
C61 C59 C65 C50 -0.1(5)
C61 C51 C66 C36 -0.7(6)
C50 C51 C66 C36 137.7(4)
C61 C51 C66 C35 -138.8(4)
C50 C51 C66 C35 -0.4(6)
C62 C36 C66 C51 0.7(6)
C33 C36 C66 C51 -142.7(4)
C62 C36 C66 C35 143.1(4)
C33 C36 C66 C35 -0.2(5)
C64 C35 C66 C51 -0.3(6)
C34 C35 C66 C51 142.4(4)
C64 C35 C66 C36 -142.5(4)
C34 C35 C66 C36 0.1(5)
C53 C12 C67 C41 0.2(6)
C11 C12 C67 C41 -136.2(4)
C53 C12 C67 C1 151.2(4)
C11 C12 C67 C1 14.7(6)
C55 C41 C67 C12 -2.3(6)
C42 C41 C67 C12 142.9(4)
C55 C41 C67 C1 -157.1(4)
C42 C41 C67 C1 -11.8(5)
C2 C1 C67 C12 100.8(4)
C40 C1 C67 C12 -136.8(4)
C9 C1 C67 C12 -14.0(5)
C2 C1 C67 C41 -105.4(4)
C40 C1 C67 C41 17.0(4)
C9 C1 C67 C41 139.7(4)
C11A C10A C19A C20A 0(3)
C9A C10A C19A C20A -155.2(18)
C11A C10A C19A C18A 140(2)
C9A C10A C19A C18A -15(2)
C55A C53A C54A C51A 139(2)
C67A C53A C54A C51A 1(3)
C55A C53A C54A C57A -1(3)
C67A C53A C54A C57A -140(2)
C67A C53A C55A C64A -3(4)
C54A C53A C55A C64A -142(3)
C67A C53A C55A C56A 141(2)
C54A C53A C55A C56A 2(3)
C53A C55A C64A C42A 2(4)
C56A C55A C64A C42A -140(3)
C53A C55A C64A C63A 141(3)
C56A C55A C64A C63A -1(4)
C55A C64A C42A C43A 2(4)
C63A C64A C42A C43A -141(3)
C55A C64A C42A C41A 144(2)
C63A C64A C42A C41A 1(3)
C43A C42A C41A C38A 4(3)
C64A C42A C41A C38A -139(2)
C43A C42A C41A C65A 142(2)
C64A C42A C41A C65A -1(3)
C38A C41A C65A C66A 0(3)
C42A C41A C65A C66A -140(2)
C38A C41A C65A C63A 142(2)
C42A C41A C65A C63A 1(3)
C42A C64A C63A C62A 142(2)
C55A C64A C63A C62A -1(4)
C42A C64A C63A C65A 0(3)
C55A C64A C63A C65A -143(2)
C66A C65A C63A C62A -1(3)
C41A C65A C63A C62A -143(2)
C66A C65A C63A C64A 141(2)
C41A C65A C63A C64A -1(3)
C16A C17A C18A C23A 5(4)
C9A C17A C18A C23A 155(2)
C16A C17A C18A C19A -143(2)
C9A C17A C18A C19A 8(3)
C20A C19A C18A C23A -6(3)
C10A C19A C18A C23A -147(2)
C20A C19A C18A C17A 145(2)
C10A C19A C18A C17A 4(2)
C32A C33A C14A C15A -2(3)
C34A C33A C14A C15A 142(2)
C32A C33A C14A C1A -154.7(18)
C34A C33A C14A C1A -10(2)
C12A C13A C34A C35A -1(4)
C1A C13A C34A C35A 154(2)
C12A C13A C34A C33A -143.7(19)
C1A C13A C34A C33A 11(3)
C32A C33A C34A C35A 2(3)
C14A C33A C34A C35A -145(2)
C32A C33A C34A C13A 146.4(19)
C14A C33A C34A C13A 0(3)
C53A C55A C56A C61A -142(2)
C64A C55A C56A C61A 3(4)
C53A C55A C56A C57A -1(3)
C64A C55A C56A C57A 145(2)
C51A C54A C57A C59A 3(3)
C53A C54A C57A C59A 144(2)
C51A C54A C57A C56A -141(2)
C53A C54A C57A C56A 0(3)
C61A C56A C57A C59A -1(4)
C55A C56A C57A C59A -144(2)
C61A C56A C57A C54A 144(2)
C55A C56A C57A C54A 1(3)
F6A C6A C5A C4A 175(3)
C7A C6A C5A C4A 4(5)
F6A C6A C5A F5A 4(5)
C7A C6A C5A F5A -168(3)
C6A C5A C4A C3A -2(5)
F5A C5A C4A C3A 169(3)
C6A C5A C4A F4A -179(3)
F5A C5A C4A F4A -7(5)
C5A C4A C3A F3A -178(3)
F4A C4A C3A F3A -1(3)
C5A C4A C3A C2A 2(4)
F4A C4A C3A C2A 178.8(19)
C18A C17A C9A C1A -138.6(19)
C16A C17A C9A C1A 10(3)
C18A C17A C9A C8A 97(2)
C16A C17A C9A C8A -115(2)
C18A C17A C9A C10A -15(2)
C16A C17A C9A C10A 134(2)
C11A C10A C9A C1A -12(2)
C19A C10A C9A C1A 142.0(16)
C11A C10A C9A C8A 110(2)
C19A C10A C9A C8A -95.9(18)
C11A C10A C9A C17A -137(2)
C19A C10A C9A C17A 17(2)
C1A C9A C8A F2A 125.9(14)
C17A C9A C8A F2A -104.0(18)
C10A C9A C8A F2A -1.4(17)
C1A C9A C8A C7A 0.0
C17A C9A C8A C7A 130.1(16)
C10A C9A C8A C7A -127.3(15)
C1A C9A C8A F1A -111.2(12)
C17A C9A C8A F1A 18.9(17)
C10A C9A C8A F1A 121.6(15)
F2A C8A C7A C2A -133.1(15)
C9A C8A C7A C2A 0.0
F1A C8A C7A C2A 119.5(12)
F2A C8A C7A C6A 45(2)
C9A C8A C7A C6A 178(3)
F1A C8A C7A C6A -62(2)
F6A C6A C7A C2A -178(2)
C5A C6A C7A C2A -6(3)
F6A C6A C7A C8A 3(4)
C5A C6A C7A C8A 176(2)
C8A C7A C2A C1A 0.0
C6A C7A C2A C1A -179(2)
C8A C7A C2A C3A -175.2(17)
C6A C7A C2A C3A 6(2)
C4A C3A C2A C1A -178.2(19)
F3A C3A C2A C1A 2(3)
C4A C3A C2A C7A -4(3)
F3A C3A C2A C7A 175.6(16)
C8A C9A C1A C2A 0.0
C17A C9A C1A C2A -125.6(16)
C10A C9A C1A C2A 122.5(16)
C8A C9A C1A C14A 128.2(17)
C17A C9A C1A C14A 2.6(19)
C10A C9A C1A C14A -109.3(17)
C8A C9A C1A C13A -124.4(15)
C17A C9A C1A C13A 110.0(17)
C10A C9A C1A C13A -2.0(17)
C7A C2A C1A C9A 0.0
C3A C2A C1A C9A 174(2)
C7A C2A C1A C14A -131.4(15)
C3A C2A C1A C14A 43(2)
C7A C2A C1A C13A 128.1(15)
C3A C2A C1A C13A -57(2)
C15A C14A C1A C9A -16(2)
C33A C14A C1A C9A 135.6(15)
C15A C14A C1A C2A 110.1(17)
C33A C14A C1A C2A -98.1(17)
C15A C14A C1A C13A -137.3(18)
C33A C14A C1A C13A 14.4(18)
C12A C13A C1A C9A 16(2)
C34A C13A C1A C9A -136.8(17)
C12A C13A C1A C2A -107.3(17)
C34A C13A C1A C2A 99.8(19)
C12A C13A C1A C14A 138.3(17)
C34A C13A C1A C14A -14(2)
C14A C33A C32A C37A 138.1(18)
C34A C33A C32A C37A -3(3)
C14A C33A C32A C31A 2(3)
C34A C33A C32A C31A -139.6(19)
C66A C37A C32A C33A -139.8(19)
C36A C37A C32A C33A 2.0(19)
C66A C37A C32A C31A 0.0
C36A C37A C32A C31A 141.7(16)
C33A C32A C31A C30A 142.2(18)
C37A C32A C31A C30A 0.0
C33A C32A C31A C27A 0(2)
C37A C32A C31A C27A -142.6(19)
C32A C31A C30A C66A 0.0
C27A C31A C30A C66A 143.7(17)
C32A C31A C30A C29A -141.8(18)
C27A C31A C30A C29A 2(2)
C31A C30A C66A C37A 0.0
C29A C30A C66A C37A 142.9(17)
C31A C30A C66A C65A -142.5(19)
C29A C30A C66A C65A 0.5(19)
C32A C37A C66A C30A 0.0
C36A C37A C66A C30A -140.5(16)
C32A C37A C66A C65A 143.4(18)
C36A C37A C66A C65A 3(2)
C63A C65A C66A C30A 0(3)
C41A C65A C66A C30A 136.6(19)
C63A C65A C66A C37A -138(2)
C41A C65A C66A C37A -2(3)
C13A C34A C35A C40A 0(3)
C33A C34A C35A C40A 138(2)
C13A C34A C35A C36A -138(2)
C33A C34A C35A C36A 0(3)
C39A C40A C35A C34A -142.6(19)
C46A C40A C35A C34A 1(2)
C39A C40A C35A C36A 0.0
C46A C40A C35A C36A 143.5(16)
C34A C35A C36A C38A 142(2)
C40A C35A C36A C38A 0.0
C34A C35A C36A C37A -2(2)
C40A C35A C36A C37A -143.5(17)
C32A C37A C36A C35A 0.4(18)
C66A C37A C36A C35A 137.0(14)
C32A C37A C36A C38A -139.2(13)
C66A C37A C36A C38A -2.5(19)
C42A C41A C38A C39A -5(3)
C65A C41A C38A C39A -139.9(18)
C42A C41A C38A C36A 135(2)
C65A C41A C38A C36A 0(3)
C35A C36A C38A C41A -143.4(19)
C37A C36A C38A C41A 1(2)
C35A C36A C38A C39A 0.0
C37A C36A C38A C39A 144.4(17)
C41A C38A C39A C44A 7(3)
C36A C38A C39A C44A -138(2)
C41A C38A C39A C40A 145.4(18)
C36A C38A C39A C40A 0.0
C35A C40A C39A C44A 140(2)
C46A C40A C39A C44A -2(2)
C35A C40A C39A C38A 0.0
C46A C40A C39A C38A -141.5(18)
C10A C19A C20A C21A 137.4(19)
C18A C19A C20A C21A 3(3)
C10A C19A C20A C49A -1(3)
C18A C19A C20A C49A -135.1(18)
C19A C20A C21A C22A 1(2)
C49A C20A C21A C22A 143.2(16)
C19A C20A C21A C51A -142.6(18)
C49A C20A C21A C51A 0.0
C57A C54A C51A C50A 136.6(19)
C53A C54A C51A C50A 1(3)
C57A C54A C51A C21A -4(3)
C53A C54A C51A C21A -139.8(19)
C22A C21A C51A C54A 2(2)
C20A C21A C51A C54A 145(2)
C22A C21A C51A C50A -143.0(16)
C20A C21A C51A C50A 0.0
C54A C51A C50A C52A -1(2)
C21A C51A C50A C52A 143.7(19)
C54A C51A C50A C49A -145(2)
C21A C51A C50A C49A 0.0
C52A C50A C49A C20A -142.3(19)
C51A C50A C49A C20A 0.0
C52A C50A C49A C48A -2(2)
C51A C50A C49A C48A 140.3(17)
C19A C20A C49A C50A 142.3(19)
C21A C20A C49A C50A 0.0
C19A C20A C49A C48A 1.0(19)
C21A C20A C49A C48A -141.2(17)
C26A C28A C60A C58A -1(3)
C29A C28A C60A C58A -144(2)
C26A C28A C60A C61A 143(3)
C29A C28A C60A C61A 0.0
C55A C56A C61A C60A 135(2)
C57A C56A C61A C60A -1(3)
C55A C56A C61A C62A -4(3)
C57A C56A C61A C62A -139(2)
C58A C60A C61A C56A 3(2)
C28A C60A C61A C56A -142.6(19)
C58A C60A C61A C62A 145.6(19)
C28A C60A C61A C62A 0.0
C56A C61A C62A C29A 143(2)
C60A C61A C62A C29A 0.0
C56A C61A C62A C63A 1(2)
C60A C61A C62A C63A -141.8(19)
C64A C63A C62A C29A -136(2)
C65A C63A C62A C29A 1(3)
C64A C63A C62A C61A 1(3)
C65A C63A C62A C61A 138(2)
C61A C62A C29A C28A 0.0
C63A C62A C29A C28A 141.4(19)
C61A C62A C29A C30A -141.9(17)
C63A C62A C29A C30A -1(2)
C26A C28A C29A C62A -143(3)
C60A C28A C29A C62A 0.0
C26A C28A C29A C30A 0(3)
C60A C28A C29A C30A 143.1(18)
C66A C30A C29A C62A -0.4(19)
C31A C30A C29A C62A 137.6(15)
C66A C30A C29A C28A -138.4(14)
C31A C30A C29A C28A 0(2)
C51A C50A C52A C67A -1(3)
C49A C50A C52A C67A 137.9(19)
C51A C50A C52A C45A -137.6(18)
C49A C50A C52A C45A 1(2)
C50A C52A C45A C44A 143(2)
C67A C52A C45A C44A 0.0
C50A C52A C45A C47A -1(3)
C67A C52A C45A C47A -144(3)
C38A C39A C44A C45A 136.3(19)
C40A C39A C44A C45A 2(3)
C38A C39A C44A C43A -8(3)
C40A C39A C44A C43A -142.5(18)
C52A C45A C44A C39A -147(3)
C47A C45A C44A C39A 1(3)
C52A C45A C44A C43A 0.0
C47A C45A C44A C43A 148(3)
C64A C42A C43A C67A -6(4)
C41A C42A C43A C67A -144(2)
C64A C42A C43A C44A 134(3)
C41A C42A C43A C44A -5(3)
C39A C44A C43A C42A 7(3)
C45A C44A C43A C42A -143(3)
C39A C44A C43A C67A 150(3)
C45A C44A C43A C67A 0.0
C42A C43A C67A C52A 145(3)
C44A C43A C67A C52A 0.0
C42A C43A C67A C53A 5(3)
C44A C43A C67A C53A -140(3)
C50A C52A C67A C43A -140(2)
C45A C52A C67A C43A 0.0
C50A C52A C67A C53A 2(3)
C45A C52A C67A C53A 142(2)
C55A C53A C67A C43A -1(3)
C54A C53A C67A C43A 134(2)
C55A C53A C67A C52A -137(2)
C54A C53A C67A C52A -2(3)
C61A C60A C58A C24A -141.6(14)
C28A C60A C58A C24A -1(2)
C61A C60A C58A C59A -3(2)
C28A C60A C58A C59A 137.2(15)
C54A C57A C59A C22A 0(3)
C56A C57A C59A C22A 140(2)
C54A C57A C59A C58A -140(2)
C56A C57A C59A C58A 1(3)
C60A C58A C59A C57A 2(2)
C24A C58A C59A C57A 144(2)
C60A C58A C59A C22A -142.2(18)
C24A C58A C59A C22A 0.0
C20A C21A C22A C59A -138.3(14)
C51A C21A C22A C59A 0.3(18)
C20A C21A C22A C23A -0.6(19)
C51A C21A C22A C23A 138.0(14)
C57A C59A C22A C21A -1(2)
C58A C59A C22A C21A 142.8(16)
C57A C59A C22A C23A -144.0(18)
C58A C59A C22A C23A 0.0
C17A C18A C23A C22A -138(2)
C19A C18A C23A C22A 6(3)
C17A C18A C23A C24A -3(3)
C19A C18A C23A C24A 141.3(17)
C21A C22A C23A C18A -3(2)
C59A C22A C23A C18A 138.4(19)
C21A C22A C23A C24A -141.5(17)
C59A C22A C23A C24A 0.0
C18A C23A C24A C58A -140.0(18)
C22A C23A C24A C58A 0.0
C18A C23A C24A C25A -2(3)
C22A C23A C24A C25A 138(2)
C60A C58A C24A C23A 143.1(18)
C59A C58A C24A C23A 0.0
C60A C58A C24A C25A 4(3)
C59A C58A C24A C25A -139(2)
C29A C28A C26A C25A 138.7(18)
C60A C28A C26A C25A 0(3)
C29A C28A C26A C27A -1(4)
C60A C28A C26A C27A -140(2)
C28A C26A C27A C15A 143(3)
C25A C26A C27A C15A 0.0
C28A C26A C27A C31A 2(3)
C25A C26A C27A C31A -141(2)
C32A C31A C27A C15A 0(3)
C30A C31A C27A C15A -138.8(18)
C32A C31A C27A C26A 136.1(18)
C30A C31A C27A C26A -3(2)
C33A C14A C15A C27A 2(3)
C1A C14A C15A C27A 152.9(18)
C33A C14A C15A C16A -135(2)
C1A C14A C15A C16A 16(3)
C26A C27A C15A C14A -141(2)
C31A C27A C15A C14A -1(3)
C26A C27A C15A C16A 0.0
C31A C27A C15A C16A 140(2)
C14A C15A C16A C25A 142(2)
C27A C15A C16A C25A 0.0
C14A C15A C16A C17A -3(3)
C27A C15A C16A C17A -145(2)
C18A C17A C16A C25A -2(3)
C9A C17A C16A C25A -152(2)
C18A C17A C16A C15A 139(2)
C9A C17A C16A C15A -11(3)
C15A C16A C25A C26A 0.0
C17A C16A C25A C26A 146(2)
C15A C16A C25A C24A -148(3)
C17A C16A C25A C24A -2(3)
C28A C26A C25A C16A -145(4)
C27A C26A C25A C16A 0.0
C28A C26A C25A C24A 4(3)
C27A C26A C25A C24A 148(3)
C23A C24A C25A C16A 4(4)
C58A C24A C25A C16A 138(2)
C23A C24A C25A C26A -140.1(17)
C58A C24A C25A C26A -6(3)
C50A C49A C48A C47A 3(2)
C20A C49A C48A C47A 139.3(13)
C50A C49A C48A C11A -136.8(15)
C20A C49A C48A C11A 0(2)
C47A C48A C11A C12A 0.0
C49A C48A C11A C12A 143.6(17)
C47A C48A C11A C10A -144.1(18)
C49A C48A C11A C10A -1(2)
C19A C10A C11A C12A -137.8(19)
C9A C10A C11A C12A 15(3)
C19A C10A C11A C48A 1(3)
C9A C10A C11A C48A 153.8(16)
C34A C13A C12A C11A 138.0(18)
C1A C13A C12A C11A -15(2)
C34A C13A C12A C46A 0(3)
C1A C13A C12A C46A -152.5(14)
C48A C11A C12A C13A -143.0(18)
C10A C11A C12A C13A -1(2)
C48A C11A C12A C46A 0.0
C10A C11A C12A C46A 142.2(19)
C13A C12A C46A C47A 141.8(18)
C11A C12A C46A C47A 0.0
C13A C12A C46A C40A 1(2)
C11A C12A C46A C40A -140.9(17)
C35A C40A C46A C12A -1(2)
C39A C40A C46A C12A 136.6(14)
C35A C40A C46A C47A -138.7(13)
C39A C40A C46A C47A -0.7(19)
C11A C48A C47A C46A 0.0
C49A C48A C47A C46A -144.9(17)
C11A C48A C47A C45A 142(2)
C49A C48A C47A C45A -3(2)
C12A C46A C47A C48A 0.0
C40A C46A C47A C48A 142.7(17)
C12A C46A C47A C45A -140(2)
C40A C46A C47A C45A 3(2)
C44A C45A C47A C48A -139.4(16)
C52A C45A C47A C48A 2(3)
C44A C45A C47A C46A -3(3)
C52A C45A C47A C46A 138(2)

loop_
_publcif_info_datablock.id
_publcif_info_datablock.publ_exptl
_publcif_info_datablock.publ_geom
_publcif_info_datablock.structure
{27086e66-18b6-44d4-aebe-17e7d7dec52e} y y y

loop_
_publcif_info_exptl_table_extra_item
sin_theta_over_lambda_max

loop_
_publcif_info_tables.block_id
_publcif_info_tables.reference_item
{27086e66-18b6-44d4-aebe-17e7d7dec52e} '_publcif_info_datablock.publ_exptl'

loop_
_publcif_info_cif.paper_type
CB
